data_1566776
loop_
_publ_author_name
'Somerville, Rosie J.'
'Campos, Jes\'us'
'Carmona, Ernesto'
'Grabowsky, Simon'
'Malaspina, Lorraine A.'
'Balcells, David'
'Hevia, Eva'
'Nova, Ainara'
'P\'erez-Jim\'enez, Marina'
'Borys, Andryj M.'

_publ_section_title
;
 Unmasking the constitution and bonding of the proposed lithium nickelate
 &#x201C;Li3NiPh3(solv)3&#x201D;: Revealing the hidden C6H4 ligand
;
_journal_name_full 'Chemical Science'
_journal_paper_doi 10.1039/D2SC01244H
_journal_year 2022
_chemical_formula_moiety 'C56 H71.75 Li5 Ni2 O5'
_chemical_formula_sum 'C56 H71.75 Li5 Ni2 O5'
_chemical_formula_weight 977
_space_group_IT_number 14
_space_group_name_Hall '-P 2ybc'
_space_group_name_H-M_alt 'P 1 21/c 1'
_symmetry_cell_setting monoclinic
_symmetry_Int_Tables_number 14
_symmetry_space_group_name_Hall '-P 2ybc'
_symmetry_space_group_name_H-M 'P 1 21/c 1'
_atom_sites_solution_hydrogens geom
_atom_sites_solution_primary dual
_audit_creation_date 2021-08-31T10:20:59-00:00
_audit_update_record
;
2021-12-08 deposited with the CCDC.	2022-04-11 downloaded from the CCDC.
;
_cell_angle_alpha 90
_cell_angle_beta 101.7134(5)
_cell_angle_gamma 90
_cell_formula_units_Z 4
_cell_length_a 16.24036(9)
_cell_length_b 14.66026(7)
_cell_length_c 22.76116(11)
_cell_measurement_reflns_used 59812
_cell_measurement_temperature 173.01(10)
_cell_measurement_theta_max 79.479
_cell_measurement_theta_min 3.602
_cell_volume 5306.30(5)
_computing_cell_refinement 'CrysAlisPro 1.171.41.112a (Rigaku OD, 2021)'
_computing_data_collection 'CrysAlisPro 1.171.41.112a (Rigaku OD, 2021)'
_computing_data_reduction 'CrysAlisPro 1.171.41.112a (Rigaku OD, 2021)'
_computing_molecular_graphics 'Olex2 1.3 (Dolomanov et al., 2009)'
_computing_publication_material 'Olex2 1.3 (Dolomanov et al., 2009)'
_computing_structure_refinement 'SHELXL 2018/3 (Sheldrick, 2015)'
_computing_structure_solution 'SHELXT 2018/2 (Sheldrick, 2018)'
_diffrn_ambient_environment N~2~
_diffrn_ambient_temperature 173.01(10)
_diffrn_detector 'Hybrid Pixel Array Detector'
_diffrn_detector_area_resol_mean 10
_diffrn_detector_type HyPix
_diffrn_measured_fraction_theta_full 1
_diffrn_measured_fraction_theta_max 1
_diffrn_measurement_details
;
        List of Runs (angles in degrees, time in seconds):
  # Type    Start    End  Width  t~exp~   \w     \q     \k     \f   Frames
#--------------------------------------------------------------------------
  1  \w    -62.00  -1.00   0.50    1.00    --  -23.00 110.00  69.00  122
  2  \w     23.00  88.00   0.50    1.00    --   47.95-110.00 -25.00  130
  3  \w     42.00 108.00   0.50    9.00    --  113.25-110.00 -25.00  132
  4  \w    -70.00 -12.00   0.50    1.00    --  -23.00 125.00-150.00  116
  5  \w    -70.00 -12.00   0.50    1.00    --  -23.00 125.00 -60.00  116
  6  \w    -39.00  50.00   0.50    1.00    --  -23.00  61.00  90.00  178
  7  \w    -70.00 -12.00   0.50    1.00    --  -23.00 125.00-120.00  116
  8  \w    -95.00 -10.00   0.50    1.00    --  -23.00 -45.00 -60.00  170
  9  \w     -1.00  81.00   0.50    1.00    --   47.95 -99.00-150.00  164
 10  \w    -23.00  63.00   0.50    1.00    --   47.95 -57.00-150.00  172
 11  \w     33.00 119.00   0.50    1.00    --   47.95  57.00-180.00  172
 12  \w    -26.00  23.00   0.50    1.00    --   47.95 -19.00-120.00   98
 13  \w    -26.00  23.00   0.50    1.00    --   47.95 -19.00 -60.00   98
 14  \w     42.00 106.00   0.50    9.00    --  113.25 -94.00 -90.00  128
 15  \w     42.00 106.00   0.50    9.00    --  113.25 -94.00 120.00  128
 16  \w     42.00 106.00   0.50    9.00    --  113.25 -94.00   0.00  128
 17  \w     42.00 106.00   0.50    9.00    --  113.25 -94.00  30.00  128
 18  \w     97.00 177.00   0.50    9.00    --  113.25  61.00-180.00  160
 19  \w     42.00  68.00   0.50    9.00    --  113.25 -61.00   0.00   52
 20  \w     42.00 106.00   0.50    9.00    --  113.25 -94.00  90.00  128
 21  \w     42.00 108.00   0.50    9.00    --  113.25-106.00-145.13  132
 22  \w     91.00 177.00   0.50    9.00    --  113.25  76.00 137.61  172
 23  \w     42.00  68.00   0.50    9.00    --  113.25 -61.00  60.00   52
 24  \w     42.00 106.00   0.50    9.00    --  113.25 -94.00 -60.00  128
 25  \w     42.00 102.00   0.50    9.00    --  113.25 -77.00-150.00  120
 26  \w     42.00 102.00   0.50    9.00    --  113.25 -77.00  60.00  120
 27  \w     97.00 177.00   0.50    9.00    --  113.25  61.00 -90.00  160
 28  \w     42.00  68.00   0.50    9.00    --  113.25 -61.00 -60.00   52
 29  \w     42.00 102.00   0.50    9.00    --  113.25 -77.00 120.00  120
 30  \w     42.00 102.00   0.50    9.00    --  113.25 -77.00  30.00  120
 31  \w    100.00 177.00   0.50    9.00    --  113.25  15.00 150.00  154
 32  \w     42.00  68.00   0.50    9.00    --  113.25 -61.00 -90.00   52
 33  \w    100.00 177.00   0.50    9.00    --  113.25  15.00-150.00  154
 34  \w    101.00 177.00   0.50    9.00    --  113.25  30.00  90.00  152
 35  \w     42.00 106.00   0.50    9.00    --  113.25 -94.00 -30.00  128
 36  \w    100.00 177.00   0.50    9.00    --  113.25  15.00   0.00  154
 37  \w     92.00 177.00   0.50    9.00    --  113.25  73.00 113.04  170
 38  \w     42.00 106.00   0.50    9.00    --  113.25 -94.00  60.00  128
 39  \w     97.00 177.00   0.50    9.00    --  113.25  61.00  30.00  160
 40  \w     42.00 106.00   0.50    9.00    --  113.25 -94.00 150.00  128
 41  \w    101.00 177.00   0.50    9.00    --  113.25  45.00-150.00  152
 42  \w     42.00 106.00   0.50    9.00    --  113.25 -94.00-150.00  128
 43  \w     42.00  68.00   0.50    9.00    --  113.25 -61.00  90.00   52
 44  \w     42.00 106.00   0.50    9.00    --  113.25 -94.00-120.00  128
 45  \w    101.00 177.00   0.50    9.00    --  113.25  45.00 -30.00  152
 46  \w     42.00  68.00   0.50    9.00    --  113.25 -61.00 -30.00   52
 47  \w    100.00 177.00   0.50    9.00    --  113.25  15.00  60.00  154
 48  \w    106.00 177.00   0.50    9.00    --  113.25  96.00  48.26  142
 49  \w    101.00 177.00   0.50    9.00    --  113.25  30.00-120.00  152
;
_diffrn_measurement_device 'four-circle diffractometer'
_diffrn_measurement_device_type 'XtaLAB Synergy, Dualflex, HyPix'
_diffrn_measurement_method '\w scans'
_diffrn_orient_matrix_type 'CrysAlisPro convention (1999,Acta A55,543-557)'
_diffrn_orient_matrix_UB_11 -0.0410487
_diffrn_orient_matrix_UB_12 -0.0950374
_diffrn_orient_matrix_UB_13 -0.0022704
_diffrn_orient_matrix_UB_21 0.0817441
_diffrn_orient_matrix_UB_22 -0.0390682
_diffrn_orient_matrix_UB_23 0.0380769
_diffrn_orient_matrix_UB_31 -0.0319243
_diffrn_orient_matrix_UB_32 0.0220007
_diffrn_orient_matrix_UB_33 0.0576562
_diffrn_radiation_monochromator mirror
_diffrn_radiation_probe x-ray
_diffrn_radiation_type 'Cu K\a'
_diffrn_radiation_wavelength 1.54184
_diffrn_reflns_av_R_equivalents 0.045
_diffrn_reflns_av_unetI/netI 0.0595
_diffrn_reflns_Laue_measured_fraction_full 1
_diffrn_reflns_Laue_measured_fraction_max 1
_diffrn_reflns_limit_h_max 19
_diffrn_reflns_limit_h_min -19
_diffrn_reflns_limit_k_max 17
_diffrn_reflns_limit_k_min -17
_diffrn_reflns_limit_l_max 27
_diffrn_reflns_limit_l_min -24
_diffrn_reflns_number 102036
_diffrn_reflns_point_group_measured_fraction_full 1
_diffrn_reflns_point_group_measured_fraction_max 1
_diffrn_reflns_theta_full 67.684
_diffrn_reflns_theta_max 69.137
_diffrn_reflns_theta_min 2.779
_diffrn_source 'micro-focus sealed X-ray tube'
_diffrn_source_type 'PhotonJet (Cu) X-ray Source'
_exptl_absorpt_coefficient_mu 1.217
_exptl_absorpt_correction_T_max 1
_exptl_absorpt_correction_T_min 0.52292
_exptl_absorpt_correction_type multi-scan
_exptl_absorpt_process_details
;
        CrysAlisPro 1.171.41.112a (Rigaku Oxford Diffraction, 2021)
        Empirical absorption correction using spherical harmonics,
        implemented in SCALE3 ABSPACK scaling algorithm.
;
_exptl_crystal_colour red
_exptl_crystal_density_diffrn 1.223
_exptl_crystal_description plate
_exptl_crystal_F_000 2075
_exptl_crystal_size_max 0.243
_exptl_crystal_size_mid 0.092
_exptl_crystal_size_min 0.071
_refine_diff_density_max 0.644
_refine_diff_density_min -0.478
_refine_diff_density_rms 0.045
_refine_ls_extinction_method none
_refine_ls_goodness_of_fit_ref 1.035
_refine_ls_hydrogen_treatment constr
_refine_ls_matrix_type full
_refine_ls_number_parameters 757
_refine_ls_number_reflns 9893
_refine_ls_number_restraints 100
_refine_ls_restrained_S_all 1.059
_refine_ls_R_factor_all 0.0443
_refine_ls_R_factor_gt 0.041
_refine_ls_shift/su_max 0.001
_refine_ls_shift/su_mean 0
_refine_ls_structure_factor_coef Fsqd
_refine_ls_weighting_details 'w=1/[\s^2^(Fo^2^)+(0.0681P)^2^+2.4308P] where P=(Fo^2^+2Fc^2^)/3'
_refine_ls_weighting_scheme calc
_refine_ls_wR_factor_gt 0.1167
_refine_ls_wR_factor_ref 0.1203
_reflns_Friedel_coverage 0
_reflns_number_gt 9013
_reflns_number_total 9893
_reflns_threshold_expression 'I > 2\s(I)'
_cod_data_source_file d2sc01244h5.cif
_cod_data_source_block 21EH168_AMB-609
_cod_database_code 1566776
_shelx_estimated_absorpt_t_min 0.756
_shelx_estimated_absorpt_t_max 0.919
_oxdiff_exptl_absorpt_empirical_details
;
        Empirical correction (ABSPACK) includes:
        - Absorption correction using spherical harmonics
        - Frame scaling
;
_oxdiff_exptl_absorpt_empirical_full_max 2.225
_oxdiff_exptl_absorpt_empirical_full_min 0.676
_shelx_shelxl_version_number 2018/3
_olex2_refinement_description
;
        1. Fixed Uiso
 At 1.2 times of:
  All C(H) groups, All C(H,H) groups, All C(H,H,H,H) groups
 At 1.5 times of:
  All C(H,H,H) groups
        2. Rigid bond restraints
 O1, C39A, C39, C38, C37
 with sigma for 1-2 distances of 0.0001 and sigma for 1-3 distances of 0.0001
 O1, C40, C40A, C37A, C38A
 with sigma for 1-2 distances of 0.0001 and sigma for 1-3 distances of 0.0001
 C22, C23, C21, C20, C19, C24
 with sigma for 1-2 distances of 0.001 and sigma for 1-3 distances of 0.001
 O2A, C44A, C43, C41A, C42A
 with sigma for 1-2 distances of 0.001 and sigma for 1-3 distances of 0.001
 C15, C16, C17, C18, C14, C13
 with sigma for 1-2 distances of 0.001 and sigma for 1-3 distances of 0.001
 C43, C42, O2, C41, C44
 with sigma for 1-2 distances of 0.001 and sigma for 1-3 distances of 0.001
        3. Uiso/Uaniso restraints and constraints
Uanis(C39A) \\sim Ueq: with sigma of 0.005 and sigma for terminal atoms of 0.02
Uanis(O3A) \\sim Ueq: with sigma of 0.005 and sigma for terminal atoms of 0.01
Uanis(C48A) \\sim Ueq, Uanis(C47A) \\sim Ueq, Uanis(C47) \\sim Ueq: with sigma
        of 0.01 and sigma for terminal atoms of 0.02
Uanis(C38) \\sim Ueq: with sigma of 0.01 and sigma for terminal atoms of 0.02
Uanis(C39) \\sim Ueq: with sigma of 0.01 and sigma for terminal atoms of 0.02
        4. Others
 Sof(H45C)=Sof(H45D)=Sof(C46A)=Sof(H46C)=Sof(H46D)=Sof(C47A)=Sof(H47C)=
 Sof(H47D)=Sof(C48A)=Sof(H48C)=Sof(H48D)=Sof(O3A)=1-FVAR(1)
 Sof(O3)=Sof(H45A)=Sof(H45B)=Sof(C48)=Sof(H48A)=Sof(H48B)=Sof(C47)=Sof(H47A)=
 Sof(H47B)=Sof(C46)=Sof(H46A)=Sof(H46B)=FVAR(1)
 Sof(H43A)=Sof(H43B)=Sof(H43C)=Sof(C41A)=Sof(H41C)=Sof(H41D)=Sof(C42A)=
 Sof(H42C)=Sof(H42D)=Sof(H42E)=Sof(O2A)=Sof(C44A)=Sof(H44C)=Sof(H44D)=1-FVAR(2)
 Sof(O2)=Sof(C44)=Sof(H44A)=Sof(H44B)=Sof(H43D)=Sof(H43E)=Sof(C42)=Sof(H42A)=
 Sof(H42B)=Sof(C41)=Sof(H41A)=Sof(H41B)=FVAR(2)
 Sof(H53C)=Sof(H53D)=Sof(C54A)=Sof(H54A)=Sof(H54B)=Sof(H54C)=Sof(C56A)=
 Sof(H56C)=Sof(H56D)=Sof(H56E)=Sof(C55A)=Sof(H55C)=Sof(H55D)=1-FVAR(3)
 Sof(H53A)=Sof(H53B)=Sof(C56)=Sof(H56A)=Sof(H56B)=Sof(C55)=Sof(H55A)=Sof(H55B)=
 Sof(C54)=Sof(H54D)=Sof(H54E)=FVAR(3)
 Sof(C37A)=Sof(H37A)=Sof(H37B)=Sof(C40)=Sof(H40A)=Sof(H40B)=Sof(C38A)=
 Sof(H38A)=Sof(H38B)=Sof(H38C)=Sof(C40A)=Sof(H40C)=Sof(H40D)=Sof(H40E)=1-FVAR(4)
 Sof(C39)=Sof(H39A)=Sof(H39B)=Sof(C37)=Sof(H37C)=Sof(H37D)=Sof(C38)=Sof(H38D)=
 Sof(H38E)=Sof(C39A)=Sof(H39C)=Sof(H39D)=FVAR(4)
        5.a Secondary CH2 refined with riding coordinates:
 C49(H49A,H49B), C52(H52A,H52B), C51(H51A,H51B), C50(H50A,H50B), C53(H53C,
 H53D), C53(H53A,H53B), C45(H45A,H45B), C45(H45C,H45D), C48(H48A,H48B),
 C44(H44A,H44B), C43(H43D,H43E), C56(H56A,H56B), C47(H47A,H47B), C42(H42A,H42B),
  C37A(H37A,H37B), C46(H46A,H46B), C40(H40A,H40B), C41(H41A,H41B), C55(H55A,
 H55B), C41A(H41C,H41D), C39(H39A,H39B), C37(H37C,H37D), C54(H54D,H54E),
 C46A(H46C,H46D), C47A(H47C,H47D), C48A(H48C,H48D), C38(H38D,H38E), C44A(H44C,
 H44D), C55A(H55C,H55D), C39A(H39C,H39D)
        5.b Me refined with riding coordinates:
 C43(H43A,H43B,H43C)
        5.c Aromatic/amide H refined with riding coordinates:
 C3(H3), C6(H6), C30(H30), C26(H26), C36(H36), C32(H32), C4(H4), C5(H5),
 C24(H24), C20(H20), C35(H35), C27(H27), C34(H34), C29(H29), C33(H33), C14(H14),
  C28(H28), C12(H12), C23(H23), C8(H8), C22(H22), C21(H21), C18(H18), C15(H15),
 C9(H9), C16(H16), C11(H11), C10(H10), C17(H17)
        5.d Idealised Me refined as rotating group:
 C54A(H54A,H54B,H54C), C56A(H56C,H56D,H56E), C38A(H38A,H38B,H38C), C42A(H42C,
 H42D,H42E), C40A(H40C,H40D,H40E)
;

loop_
_symmetry_equiv_pos_as_xyz
'x, y, z'
'-x, y+1/2, -z+1/2'
'-x, -y, -z'
'x, -y-1/2, z-1/2'

loop_
_atom_site_label
_atom_site_type_symbol
_atom_site_fract_x
_atom_site_fract_y
_atom_site_fract_z
_atom_site_U_iso_or_equiv
_atom_site_adp_type
_atom_site_occupancy
_atom_site_site_symmetry_order
_atom_site_calc_flag
_atom_site_refinement_flags_posn
_atom_site_refinement_flags_adp
_atom_site_refinement_flags_occupancy
_atom_site_disorder_assembly
_atom_site_disorder_group
Ni1 Ni 0.26209(2) 0.42110(2) 0.34917(2) 0.03395(10) Uani 1 1 d . . . . .
Ni2 Ni 0.23957(2) 0.60321(2) 0.32619(2) 0.03322(10) Uani 1 1 d . . . . .
O4 O 0.15225(9) 0.87417(10) 0.27580(7) 0.0501(3) Uani 1 1 d . . . . .
O5 O 0.18844(10) 0.45756(11) 0.15711(6) 0.0535(3) Uani 1 1 d . . . . .
O3 O 0.3390(6) 0.8236(7) 0.3138(4) 0.059(2) Uani 0.751(12) 1 d . . P A 1
O1 O 0.29027(12) 0.13808(12) 0.38838(9) 0.0690(4) Uani 1 1 d . U . . .
C2 C 0.32634(11) 0.51571(11) 0.31755(8) 0.0350(3) Uani 1 1 d . . . . .
C19 C 0.17820(11) 0.67562(12) 0.37536(8) 0.0367(3) Uani 1 1 d . U . . .
C25 C 0.19402(12) 0.64580(12) 0.24418(8) 0.0376(4) Uani 1 1 d . . . . .
C1 C 0.32436(11) 0.53088(12) 0.37956(8) 0.0360(4) Uani 1 1 d . . . . .
C31 C 0.23448(11) 0.32815(12) 0.28570(8) 0.0373(4) Uani 1 1 d . . . . .
O2 O 0.2317(4) 0.5635(4) 0.50776(19) 0.0643(10) Uani 0.593(5) 1 d . U P B 1
C3 C 0.40496(12) 0.52104(12) 0.29851(8) 0.0401(4) Uani 1 1 d . . . . .
H3 H 0.407092 0.51214 0.257504 0.048 Uiso 1 1 calc R U . . .
C6 C 0.40093(12) 0.54867(13) 0.42144(9) 0.0436(4) Uani 1 1 d . . . . .
H6 H 0.400282 0.557842 0.462658 0.052 Uiso 1 1 calc R U . . .
C13 C 0.22441(13) 0.36629(13) 0.41813(8) 0.0418(4) Uani 1 1 d . U . . .
C30 C 0.24570(14) 0.66769(14) 0.20321(9) 0.0474(4) Uani 1 1 d . . . . .
H30 H 0.304802 0.660769 0.215937 0.057 Uiso 1 1 calc R U . . .
C26 C 0.10725(12) 0.65889(13) 0.22118(8) 0.0413(4) Uani 1 1 d . . . . .
H26 H 0.068881 0.645968 0.246512 0.05 Uiso 1 1 calc R U . . .
C36 C 0.15478(12) 0.28679(13) 0.26933(9) 0.0441(4) Uani 1 1 d . . . . .
H36 H 0.111804 0.305981 0.289326 0.053 Uiso 1 1 calc R U . . .
C32 C 0.29365(13) 0.29315(15) 0.25395(9) 0.0480(4) Uani 1 1 d . . . . .
H32 H 0.348839 0.317957 0.262174 0.058 Uiso 1 1 calc R U . . .
C4 C 0.47817(12) 0.53930(14) 0.34033(10) 0.0475(4) Uani 1 1 d . . . . .
H4 H 0.530286 0.542986 0.327609 0.057 Uiso 1 1 calc R U . . .
C5 C 0.47610(13) 0.55249(14) 0.40167(10) 0.0494(5) Uani 1 1 d . . . . .
H5 H 0.526952 0.564114 0.429626 0.059 Uiso 1 1 calc R U . . .
C24 C 0.20909(15) 0.74836(14) 0.41390(9) 0.0503(4) Uani 1 1 d . U . . .
H24 H 0.266112 0.76614 0.417261 0.06 Uiso 1 1 calc R U . . .
C20 C 0.09287(13) 0.65604(18) 0.37456(9) 0.0536(5) Uani 1 1 d . U . . .
H20 H 0.066854 0.608396 0.34911 0.064 Uiso 1 1 calc R U . . .
C35 C 0.13538(14) 0.21972(15) 0.22575(10) 0.0530(5) Uani 1 1 d . . . . .
H35 H 0.079847 0.196025 0.215838 0.064 Uiso 1 1 calc R U . . .
C27 C 0.07524(15) 0.68979(15) 0.16320(9) 0.0535(5) Uani 1 1 d . . . . .
H27 H 0.016291 0.697003 0.149753 0.064 Uiso 1 1 calc R U . . .
C34 C 0.19585(16) 0.18729(15) 0.19681(10) 0.0579(6) Uani 1 1 d . . . . .
H34 H 0.183099 0.140471 0.167514 0.07 Uiso 1 1 calc R U . . .
C7 C 0.45773(13) 0.27413(14) 0.39425(10) 0.0500(5) Uani 1 1 d . . . . .
C29 C 0.21473(17) 0.69878(16) 0.14532(10) 0.0581(6) Uani 1 1 d . . . . .
H29 H 0.252393 0.712346 0.119578 0.07 Uiso 1 1 calc R U . . .
C33 C 0.27550(16) 0.22425(17) 0.21126(10) 0.0600(6) Uani 1 1 d . . . . .
H33 H 0.31828 0.202506 0.19191 0.072 Uiso 1 1 calc R U . . .
C49 C 0.15849(15) 0.92165(15) 0.22120(11) 0.0544(5) Uani 1 1 d . . . . .
H49A H 0.181973 0.880895 0.194045 0.065 Uiso 1 1 calc R U . . .
H49B H 0.195496 0.97563 0.230363 0.065 Uiso 1 1 calc R U . . .
C14 C 0.27722(16) 0.34197(17) 0.47211(10) 0.0587(5) Uani 1 1 d . U . . .
H14 H 0.335532 0.355196 0.477397 0.07 Uiso 1 1 calc R U . . .
C52 C 0.06716(14) 0.88035(17) 0.28518(12) 0.0595(6) Uani 1 1 d . . . . .
H52A H 0.066664 0.89291 0.327839 0.071 Uiso 1 1 calc R U . . .
H52B H 0.036099 0.822994 0.273173 0.071 Uiso 1 1 calc R U . . .
C28 C 0.12922(18) 0.71000(16) 0.12513(9) 0.0615(6) Uani 1 1 d . . . . .
H28 H 0.10771 0.731345 0.085585 0.074 Uiso 1 1 calc R U . . .
C12 C 0.50048(16) 0.26173(19) 0.45326(12) 0.0670(6) Uani 1 1 d . . . . .
H12 H 0.484218 0.297776 0.483679 0.08 Uiso 1 1 calc R U . . .
C23 C 0.1597(2) 0.79584(17) 0.44758(11) 0.0672(5) Uani 1 1 d . U . . .
H23 H 0.183378 0.845331 0.472283 0.081 Uiso 1 1 calc R U . . .
C51 C 0.02848(15) 0.95904(16) 0.24563(13) 0.0620(6) Uani 1 1 d . . . . .
H51A H -0.033284 0.952268 0.233439 0.074 Uiso 1 1 calc R U . . .
H51B H 0.041592 1.01835 0.266196 0.074 Uiso 1 1 calc R U . . .
C8 C 0.48748(15) 0.21764(17) 0.35331(11) 0.0601(6) Uani 1 1 d . . . . .
H8 H 0.461621 0.222548 0.312077 0.072 Uiso 1 1 calc R U . . .
C50 C 0.07047(16) 0.95045(17) 0.19242(12) 0.0620(6) Uani 1 1 d . . . . .
H50A H 0.042372 0.903794 0.163781 0.074 Uiso 1 1 calc R U . . .
H50B H 0.07049 1.009419 0.171225 0.074 Uiso 1 1 calc R U . . .
C22 C 0.07769(19) 0.7716(2) 0.44522(11) 0.0757(6) Uani 1 1 d . U . . .
H22 H 0.044575 0.802778 0.468744 0.091 Uiso 1 1 calc R U . . .
C21 C 0.04483(15) 0.7023(3) 0.40878(11) 0.0761(7) Uani 1 1 d . U . . .
H21 H -0.012106 0.685089 0.40654 0.091 Uiso 1 1 calc R U . . .
C18 C 0.13915(16) 0.3468(2) 0.41666(11) 0.0719(7) Uani 1 1 d . U . . .
H18 H 0.099245 0.362505 0.381521 0.086 Uiso 1 1 calc R U . . .
C15 C 0.2478(2) 0.2986(2) 0.51921(12) 0.0807(7) Uani 1 1 d . U . . .
H15 H 0.286554 0.281203 0.554544 0.097 Uiso 1 1 calc R U . . .
C53 C 0.10308(18) 0.4368(2) 0.13099(11) 0.0709(7) Uani 1 1 d . . . . .
H53C H 0.070159 0.44917 0.162261 0.085 Uiso 0.532(7) 1 calc R U P C 2
H53D H 0.100569 0.370069 0.124139 0.085 Uiso 0.532(7) 1 calc R U P C 2
H53A H 0.062598 0.475669 0.146678 0.085 Uiso 0.468(7) 1 calc R U P C 1
H53B H 0.089325 0.371556 0.134835 0.085 Uiso 0.468(7) 1 calc R U P C 1
C9 C 0.55179(19) 0.1556(2) 0.36916(14) 0.0790(8) Uani 1 1 d . . . . .
H9 H 0.568823 0.119069 0.339257 0.095 Uiso 1 1 calc R U . . .
C16 C 0.1640(2) 0.2812(2) 0.51447(14) 0.0823(7) Uani 1 1 d . U . . .
H16 H 0.144079 0.252456 0.546315 0.099 Uiso 1 1 calc R U . . .
C11 C 0.56552(19) 0.1996(3) 0.47010(14) 0.0900(10) Uani 1 1 d . . . . .
H11 H 0.592418 0.193917 0.511086 0.108 Uiso 1 1 calc R U . . .
C10 C 0.5908(2) 0.1466(3) 0.42750(16) 0.0918(10) Uani 1 1 d . . . . .
H10 H 0.635227 0.103856 0.438694 0.11 Uiso 1 1 calc R U . . .
C45 C 0.40752(16) 0.7669(2) 0.34485(15) 0.0737(7) Uani 1 1 d . . . . .
H45A H 0.424201 0.785442 0.387428 0.088 Uiso 0.751(12) 1 calc R U P A 1
H45B H 0.390392 0.70197 0.343205 0.088 Uiso 0.751(12) 1 calc R U P A 1
H45C H 0.412597 0.711158 0.321271 0.088 Uiso 0.249(12) 1 calc R U P A 2
H45D H 0.397553 0.747226 0.38443 0.088 Uiso 0.249(12) 1 calc R U P A 2
C17 C 0.1099(2) 0.3058(3) 0.46356(14) 0.0887(9) Uani 1 1 d . U . . .
H17 H 0.051367 0.295001 0.459834 0.106 Uiso 1 1 calc R U . . .
C48 C 0.3705(3) 0.8781(4) 0.2724(3) 0.0785(15) Uani 0.751(12) 1 d . . P A 1
H48A H 0.352062 0.942061 0.274895 0.094 Uiso 0.751(12) 1 calc R U P A 1
H48B H 0.349249 0.855737 0.231044 0.094 Uiso 0.751(12) 1 calc R U P A 1
C44 C 0.2854(5) 0.6344(6) 0.5385(3) 0.0689(13) Uani 0.593(5) 1 d . U P B 1
H44A H 0.252229 0.688359 0.545813 0.083 Uiso 0.593(5) 1 calc R U P B 1
H44B H 0.327937 0.653235 0.515395 0.083 Uiso 0.593(5) 1 calc R U P B 1
C43 C 0.3254(2) 0.5899(3) 0.59578(17) 0.1001(10) Uani 1 1 d . U . . .
H43D H 0.384407 0.574148 0.594759 0.12 Uiso 0.593(5) 1 calc R U P B 1
H43E H 0.325845 0.632605 0.629515 0.12 Uiso 0.593(5) 1 calc R U P B 1
H43A H 0.36184 0.643458 0.604962 0.15 Uiso 0.407(5) 1 calc R U P B -2
H43B H 0.297256 0.578001 0.629221 0.15 Uiso 0.407(5) 1 calc R U P B -2
H43C H 0.359458 0.536797 0.589749 0.15 Uiso 0.407(5) 1 calc R U P B -2
C56 C 0.2500(9) 0.4589(8) 0.1240(6) 0.087(3) Uani 0.468(7) 1 d . . P C 1
H56A H 0.28008 0.399851 0.126151 0.104 Uiso 0.468(7) 1 calc R U P C 1
H56B H 0.29109 0.508446 0.137049 0.104 Uiso 0.468(7) 1 calc R U P C 1
C47 C 0.4626(3) 0.8725(4) 0.2874(4) 0.0953(19) Uani 0.751(12) 1 d . U P A 1
H47A H 0.486785 0.920255 0.316604 0.114 Uiso 0.751(12) 1 calc R U P A 1
H47B H 0.487072 0.87804 0.251148 0.114 Uiso 0.751(12) 1 calc R U P A 1
C42 C 0.2832(4) 0.5140(4) 0.6043(2) 0.0796(12) Uani 0.593(5) 1 d . U P B 1
H42A H 0.269441 0.513578 0.644755 0.096 Uiso 0.593(5) 1 calc R U P B 1
H42B H 0.316362 0.458714 0.599676 0.096 Uiso 0.593(5) 1 calc R U P B 1
C37A C 0.2225(6) 0.0848(5) 0.3613(4) 0.0794(15) Uani 0.436(6) 1 d . U P D 2
H37A H 0.243006 0.022575 0.355491 0.095 Uiso 0.436(6) 1 calc R U P D 2
H37B H 0.199001 0.110374 0.32113 0.095 Uiso 0.436(6) 1 calc R U P D 2
C46 C 0.4765(3) 0.7802(4) 0.3142(4) 0.097(2) Uani 0.751(12) 1 d . . P A 1
H46A H 0.475535 0.733457 0.282624 0.117 Uiso 0.751(12) 1 calc R U P A 1
H46B H 0.531253 0.776954 0.342735 0.117 Uiso 0.751(12) 1 calc R U P A 1
C40 C 0.3373(8) 0.0875(7) 0.4461(4) 0.0915(18) Uani 0.436(6) 1 d . U P D 2
H40A H 0.373428 0.131259 0.472824 0.11 Uiso 0.436(6) 1 calc R U P D 2
H40B H 0.295902 0.062039 0.468077 0.11 Uiso 0.436(6) 1 calc R U P D 2
Li5 Li 0.2232(2) 0.4837(2) 0.24207(14) 0.0458(7) Uani 1 1 d . . . . .
C54A C 0.0575(5) 0.4780(4) 0.0767(3) 0.0710(16) Uani 0.532(7) 1 d . . P C 2
H54A H 0.071663 0.542987 0.07641 0.107 Uiso 0.532(7) 1 calc R U P C 2
H54B H -0.00301 0.47117 0.074647 0.107 Uiso 0.532(7) 1 calc R U P C 2
H54C H 0.072896 0.447993 0.04196 0.107 Uiso 0.532(7) 1 calc R U P C 2
Li4 Li 0.2248(2) 0.7729(2) 0.30464(16) 0.0447(7) Uani 1 1 d . . . . .
Li2 Li 0.3185(2) 0.2618(2) 0.37466(17) 0.0508(8) Uani 1 1 d . . . . .
Li3 Li 0.2183(2) 0.5311(2) 0.42603(14) 0.0486(8) Uani 1 1 d . . . . .
C41 C 0.2037(3) 0.5186(4) 0.5556(2) 0.0747(12) Uani 0.593(5) 1 d . U P B 1
H41A H 0.182001 0.456862 0.543594 0.09 Uiso 0.593(5) 1 calc R U P B 1
H41B H 0.159188 0.554233 0.569203 0.09 Uiso 0.593(5) 1 calc R U P B 1
Li1 Li 0.4222(2) 0.4104(2) 0.37477(18) 0.0504(8) Uani 1 1 d . . . . .
C56A C 0.3228(4) 0.4352(5) 0.1322(3) 0.084(2) Uani 0.532(7) 1 d . . P C 2
H56C H 0.351737 0.41054 0.101827 0.126 Uiso 0.532(7) 1 calc R U P C 2
H56D H 0.344859 0.406056 0.170917 0.126 Uiso 0.532(7) 1 calc R U P C 2
H56E H 0.332289 0.501188 0.135752 0.126 Uiso 0.532(7) 1 calc R U P C 2
C55 C 0.1997(5) 0.4760(5) 0.0630(2) 0.090(3) Uani 0.468(7) 1 d . . P C 1
H55A H 0.209742 0.538846 0.050145 0.108 Uiso 0.468(7) 1 calc R U P C 1
H55B H 0.216456 0.432858 0.034049 0.108 Uiso 0.468(7) 1 calc R U P C 1
C41A C 0.1314(5) 0.5382(6) 0.5366(3) 0.084(2) Uani 0.407(5) 1 d . U P B -2
H41C H 0.121821 0.59316 0.559645 0.101 Uiso 0.407(5) 1 calc R U P B -2
H41D H 0.149807 0.488604 0.565845 0.101 Uiso 0.407(5) 1 calc R U P B -2
C38A C 0.1527(6) 0.0782(8) 0.3961(7) 0.138(3) Uani 0.436(6) 1 d . U P D 2
H38A H 0.11914 0.023375 0.383643 0.207 Uiso 0.436(6) 1 calc R U P D 2
H38B H 0.116656 0.132248 0.388089 0.207 Uiso 0.436(6) 1 calc R U P D 2
H38C H 0.177046 0.074646 0.439108 0.207 Uiso 0.436(6) 1 calc R U P D 2
C39 C 0.2914(6) 0.0003(5) 0.4298(5) 0.135(2) Uani 0.564(6) 1 d . U P D 1
H39A H 0.303832 -0.051308 0.404952 0.162 Uiso 0.564(6) 1 calc R U P D 1
H39B H 0.302776 -0.019052 0.472329 0.162 Uiso 0.564(6) 1 calc R U P D 1
C37 C 0.2013(4) 0.1145(5) 0.3823(5) 0.101(2) Uani 0.564(6) 1 d . U P D 1
H37C H 0.171693 0.160199 0.402457 0.122 Uiso 0.564(6) 1 calc R U P D 1
H37D H 0.173049 0.110278 0.339538 0.122 Uiso 0.564(6) 1 calc R U P D 1
C42A C 0.0508(5) 0.5115(6) 0.4977(4) 0.090(2) Uani 0.407(5) 1 d . U P B -2
H42C H 0.03109 0.560698 0.469188 0.135 Uiso 0.407(5) 1 calc R U P B -2
H42D H 0.009044 0.500242 0.522474 0.135 Uiso 0.407(5) 1 calc R U P B -2
H42E H 0.058905 0.455862 0.475725 0.135 Uiso 0.407(5) 1 calc R U P B -2
C40A C 0.3913(10) 0.0108(8) 0.4289(8) 0.187(5) Uani 0.436(6) 1 d . U P D 2
H40C H 0.377148 0.001516 0.385324 0.281 Uiso 0.436(6) 1 calc R U P D 2
H40D H 0.380529 -0.045556 0.449206 0.281 Uiso 0.436(6) 1 calc R U P D 2
H40E H 0.450843 0.027104 0.440953 0.281 Uiso 0.436(6) 1 calc R U P D 2
C54 C 0.1111(7) 0.4640(5) 0.0641(3) 0.081(2) Uani 0.468(7) 1 d . . P C 1
H54D H 0.086725 0.415281 0.03574 0.097 Uiso 0.468(7) 1 calc R U P C 1
H54E H 0.080048 0.521246 0.05195 0.097 Uiso 0.468(7) 1 calc R U P C 1
C46A C 0.4848(8) 0.8144(12) 0.3539(9) 0.085(5) Uani 0.249(12) 1 d . . P A 2
H46C H 0.527035 0.780253 0.336767 0.101 Uiso 0.249(12) 1 calc R U P A 2
H46D H 0.507258 0.82514 0.397079 0.101 Uiso 0.249(12) 1 calc R U P A 2
C47A C 0.4624(14) 0.9019(16) 0.3214(13) 0.118(7) Uani 0.249(12) 1 d . U P A 2
H47C H 0.489193 0.904618 0.28603 0.142 Uiso 0.249(12) 1 calc R U P A 2
H47D H 0.483951 0.953613 0.348118 0.142 Uiso 0.249(12) 1 calc R U P A 2
C48A C 0.3686(12) 0.9102(14) 0.3013(12) 0.098(6) Uani 0.249(12) 1 d . U P A 2
H48C H 0.352701 0.923547 0.257835 0.118 Uiso 0.249(12) 1 calc R U P A 2
H48D H 0.345811 0.9585 0.323887 0.118 Uiso 0.249(12) 1 calc R U P A 2
O3A O 0.3377(19) 0.816(2) 0.3157(9) 0.047(5) Uani 0.249(12) 1 d . U P A 2
C38 C 0.2037(6) 0.0289(6) 0.4107(5) 0.137(2) Uani 0.564(6) 1 d . U P D 1
H38D H 0.172345 -0.016553 0.382647 0.165 Uiso 0.564(6) 1 calc R U P D 1
H38E H 0.176855 0.033242 0.446016 0.165 Uiso 0.564(6) 1 calc R U P D 1
O2A O 0.1952(4) 0.5564(7) 0.5071(3) 0.0654(14) Uani 0.407(5) 1 d . U P B -2
C44A C 0.2573(8) 0.6082(9) 0.5368(6) 0.082(2) Uani 0.407(5) 1 d . U P B -2
H44C H 0.229197 0.665196 0.545264 0.099 Uiso 0.407(5) 1 calc R U P B -2
H44D H 0.2905 0.624587 0.506361 0.099 Uiso 0.407(5) 1 calc R U P B -2
C55A C 0.2351(6) 0.4176(8) 0.1148(5) 0.083(3) Uani 0.532(7) 1 d . . P C 2
H55C H 0.225503 0.350913 0.112662 0.099 Uiso 0.532(7) 1 calc R U P C 2
H55D H 0.213758 0.443306 0.074329 0.099 Uiso 0.532(7) 1 calc R U P C 2
C39A C 0.3430(6) 0.0795(6) 0.4220(5) 0.1085(19) Uani 0.564(6) 1 d . U P D 1
H39C H 0.368055 0.107028 0.46125 0.13 Uiso 0.564(6) 1 calc R U P D 1
H39D H 0.388791 0.061878 0.401425 0.13 Uiso 0.564(6) 1 calc R U P D 1

loop_
_atom_site_aniso_label
_atom_site_aniso_U_11
_atom_site_aniso_U_22
_atom_site_aniso_U_33
_atom_site_aniso_U_23
_atom_site_aniso_U_13
_atom_site_aniso_U_12
Ni1 0.03739(17) 0.03119(16) 0.03280(16) 0.00043(11) 0.00601(12) 0.00030(11)
Ni2 0.03547(17) 0.03125(16) 0.03302(16) 0.00269(11) 0.00715(12) 0.00299(11)
O4 0.0443(7) 0.0403(7) 0.0656(9) 0.0105(6) 0.0112(6) 0.0046(6)
O5 0.0628(9) 0.0534(8) 0.0447(7) -0.0016(6) 0.0124(7) -0.0032(7)
O3 0.044(2) 0.043(3) 0.092(4) 0.0152(19) 0.019(2) -0.0059(16)
O1 0.0769(9) 0.0471(8) 0.0803(11) 0.0046(7) 0.0098(8) -0.0052(6)
C2 0.0370(8) 0.0304(8) 0.0362(8) -0.0002(7) 0.0043(7) 0.0012(7)
C19 0.0408(7) 0.0356(8) 0.0339(8) 0.0060(6) 0.0079(6) 0.0051(7)
C25 0.0446(9) 0.0308(8) 0.0378(9) 0.0027(7) 0.0095(7) 0.0011(7)
C1 0.0401(9) 0.0304(8) 0.0363(8) -0.0011(7) 0.0050(7) 0.0032(7)
C31 0.0421(9) 0.0332(8) 0.0352(8) 0.0030(7) 0.0043(7) 0.0000(7)
O2 0.108(3) 0.0487(19) 0.0413(13) -0.0071(12) 0.0271(15) 0.004(3)
C3 0.0424(9) 0.0360(9) 0.0430(9) -0.0001(7) 0.0115(7) 0.0027(7)
C6 0.0480(10) 0.0389(9) 0.0394(9) -0.0064(8) -0.0015(8) 0.0039(8)
C13 0.0520(9) 0.0339(9) 0.0410(8) 0.0007(7) 0.0132(7) 0.0007(7)
C30 0.0565(12) 0.0428(10) 0.0452(10) 0.0077(8) 0.0154(9) -0.0012(9)
C26 0.0471(10) 0.0356(9) 0.0401(9) 0.0023(7) 0.0060(8) 0.0008(7)
C36 0.0441(10) 0.0399(10) 0.0465(10) 0.0003(8) 0.0054(8) -0.0023(8)
C32 0.0470(10) 0.0544(12) 0.0426(10) -0.0069(9) 0.0093(8) -0.0034(9)
C4 0.0347(9) 0.0431(10) 0.0644(12) -0.0014(9) 0.0090(8) 0.0019(8)
C5 0.0400(10) 0.0437(10) 0.0580(12) -0.0070(9) -0.0051(8) 0.0015(8)
C24 0.0603(10) 0.0440(10) 0.0469(10) -0.0024(7) 0.0115(8) -0.0032(8)
C20 0.0429(9) 0.0788(14) 0.0397(10) 0.0013(8) 0.0099(8) -0.0046(8)
C35 0.0569(12) 0.0459(11) 0.0518(11) -0.0022(9) 0.0010(9) -0.0125(9)
C27 0.0598(12) 0.0468(11) 0.0466(11) 0.0019(9) -0.0062(9) 0.0020(9)
C34 0.0805(16) 0.0449(11) 0.0459(11) -0.0114(9) 0.0070(10) -0.0100(11)
C7 0.0468(11) 0.0410(10) 0.0599(12) 0.0011(9) 0.0053(9) 0.0058(8)
C29 0.0807(16) 0.0518(12) 0.0457(11) 0.0116(9) 0.0219(11) -0.0037(11)
C33 0.0685(14) 0.0646(14) 0.0496(12) -0.0141(10) 0.0186(10) 0.0015(11)
C49 0.0551(12) 0.0452(11) 0.0641(13) 0.0109(10) 0.0144(10) 0.0010(9)
C14 0.0648(11) 0.0665(14) 0.0456(10) 0.0123(10) 0.0130(7) 0.0134(10)
C52 0.0474(12) 0.0548(13) 0.0792(16) 0.0138(11) 0.0198(11) 0.0080(10)
C28 0.0943(18) 0.0503(12) 0.0352(10) 0.0097(9) 0.0021(11) -0.0008(12)
C12 0.0602(14) 0.0721(16) 0.0622(14) -0.0115(12) -0.0033(11) 0.0137(12)
C23 0.1065(14) 0.0495(12) 0.0479(12) -0.0052(8) 0.0212(12) 0.0128(11)
C51 0.0505(12) 0.0452(12) 0.0880(17) 0.0056(11) 0.0086(11) 0.0093(9)
C8 0.0595(13) 0.0630(14) 0.0591(13) 0.0055(11) 0.0154(10) 0.0141(11)
C50 0.0617(14) 0.0508(13) 0.0706(15) 0.0142(11) 0.0068(11) 0.0042(10)
C22 0.0852(12) 0.0996(18) 0.0472(12) 0.0085(10) 0.0246(11) 0.0475(12)
C21 0.0466(10) 0.140(2) 0.0446(12) 0.0037(12) 0.0160(9) 0.0159(11)
C18 0.0580(9) 0.110(2) 0.0504(11) -0.0026(11) 0.0170(9) -0.0189(13)
C15 0.1077(14) 0.0850(19) 0.0547(12) 0.0286(12) 0.0294(12) 0.0296(16)
C53 0.0786(17) 0.0759(17) 0.0499(13) 0.0001(12) -0.0065(12) -0.0210(14)
C9 0.0758(17) 0.0814(19) 0.0857(19) 0.0042(15) 0.0303(15) 0.0322(15)
C16 0.1253(17) 0.0641(16) 0.0735(13) 0.0128(13) 0.0582(13) -0.0023(15)
C11 0.0712(18) 0.117(3) 0.0723(18) 0.0113(18) -0.0092(14) 0.0302(18)
C10 0.0749(19) 0.102(2) 0.097(2) 0.0202(19) 0.0154(17) 0.0477(18)
C45 0.0527(13) 0.0638(15) 0.103(2) 0.0170(15) 0.0119(13) 0.0004(11)
C17 0.0873(14) 0.117(3) 0.0721(14) -0.0087(15) 0.0413(10) -0.0374(17)
C48 0.066(2) 0.078(3) 0.092(3) 0.035(3) 0.018(2) -0.016(2)
C44 0.087(4) 0.071(3) 0.050(2) -0.0182(17) 0.015(2) 0.007(2)
C43 0.082(2) 0.117(3) 0.091(2) 0.0166(18) -0.0069(15) 0.0152(16)
C56 0.097(8) 0.099(8) 0.072(6) -0.014(5) 0.034(5) 0.008(6)
C47 0.066(2) 0.096(4) 0.132(5) 0.032(3) 0.041(3) -0.013(2)
C42 0.096(3) 0.092(3) 0.0479(17) -0.0024(18) 0.0086(18) 0.025(2)
C37A 0.101(3) 0.057(4) 0.069(3) 0.002(3) -0.0103(15) -0.012(2)
C46 0.063(2) 0.090(4) 0.150(6) 0.029(4) 0.051(3) 0.005(2)
C40 0.112(4) 0.081(3) 0.067(3) 0.003(2) -0.014(2) -0.029(2)
Li5 0.0497(18) 0.0455(18) 0.0387(15) -0.0008(13) 0.0005(13) -0.0003(14)
C54A 0.078(4) 0.061(3) 0.066(3) -0.003(2) -0.002(3) 0.002(3)
Li4 0.0441(16) 0.0357(16) 0.0551(18) 0.0073(14) 0.0120(14) 0.0002(13)
Li2 0.0506(18) 0.0398(17) 0.059(2) 0.0035(15) 0.0040(15) 0.0032(14)
Li3 0.068(2) 0.0429(17) 0.0367(16) 0.0003(13) 0.0146(15) 0.0085(15)
C41 0.076(2) 0.098(3) 0.054(2) 0.014(2) 0.0227(15) 0.0121(19)
Li1 0.0485(18) 0.0402(17) 0.060(2) 0.0020(15) 0.0055(15) 0.0064(14)
C56A 0.062(3) 0.107(5) 0.085(4) 0.009(3) 0.020(3) -0.010(3)
C55 0.144(7) 0.089(5) 0.043(3) 0.002(3) 0.032(3) -0.038(4)
C41A 0.094(4) 0.106(6) 0.062(4) 0.007(4) 0.036(2) 0.027(4)
C38A 0.073(2) 0.123(8) 0.220(6) -0.057(7) 0.036(2) -0.027(3)
C39 0.142(2) 0.071(2) 0.172(6) 0.054(2) -0.016(3) -0.0112(17)
C37 0.0810(9) 0.066(3) 0.155(6) 0.034(3) 0.020(3) -0.0101(18)
C42A 0.093(3) 0.082(5) 0.101(5) 0.021(4) 0.033(3) 0.013(4)
C40A 0.177(6) 0.094(4) 0.284(14) 0.070(4) 0.030(5) 0.057(2)
C54 0.118(7) 0.076(4) 0.037(3) 0.000(3) -0.010(3) -0.008(4)
C46A 0.055(6) 0.091(10) 0.109(12) -0.013(9) 0.018(7) -0.003(6)
C47A 0.105(9) 0.109(10) 0.141(11) 0.013(8) 0.026(8) -0.029(7)
C48A 0.087(8) 0.082(8) 0.119(10) 0.025(7) 0.002(7) -0.019(6)
O3A 0.050(7) 0.047(6) 0.044(6) 0.007(4) 0.011(4) -0.002(4)
C38 0.1209(16) 0.097(3) 0.182(6) 0.068(3) 0.002(3) -0.0367(17)
O2A 0.090(3) 0.072(4) 0.0367(19) 0.005(2) 0.0200(16) 0.015(4)
C44A 0.076(5) 0.096(8) 0.070(4) -0.013(4) 0.004(3) 0.029(3)
C55A 0.068(4) 0.127(8) 0.057(4) -0.023(5) 0.022(3) 0.008(5)
C39A 0.0945(13) 0.081(2) 0.143(5) 0.044(3) 0.007(3) 0.0060(15)

loop_
_atom_type_symbol
_atom_type_description
_atom_type_scat_dispersion_real
_atom_type_scat_dispersion_imag
_atom_type_scat_source
C C 0.0181 0.0091 'International Tables Vol C Tables 4.2.6.8 and 6.1.1.4'
H H 0 0 'International Tables Vol C Tables 4.2.6.8 and 6.1.1.4'
Li Li 0.0008 0.0003 'International Tables Vol C Tables 4.2.6.8 and 6.1.1.4'
Ni Ni -3.0029 0.5091 'International Tables Vol C Tables 4.2.6.8 and 6.1.1.4'
O O 0.0492 0.0322 'International Tables Vol C Tables 4.2.6.8 and 6.1.1.4'

loop_
_exptl_crystal_face_index_h
_exptl_crystal_face_index_k
_exptl_crystal_face_index_l
_exptl_crystal_face_perp_dist
-1 -1 0 0.0833
1 1 -1 0.0413
-1 -1 1 0.0578
0 1 1 0.126
0 -1 -1 0.1168
0 1 0 0.0963
0 1 -1 0.0444
0 -1 1 0.0426
-1 1 1 0.0967
1 -1 -1 0.1019
-1 1 -1 0.0425
-1 1 0 0.0696
0 0 -1 0.0998
0 0 1 0.1142
1 0 1 0.0547
-1 0 -1 0.0735
-1 0 0 0.0432
1 0 0 0.0274
-1 0 1 0.0814
1 0 -1 0.0748
2 -5 -12 0.1123

loop_
_geom_angle_atom_site_label_1
_geom_angle_atom_site_label_2
_geom_angle_atom_site_label_3
_geom_angle
_geom_angle_site_symmetry_1
_geom_angle_site_symmetry_3
_geom_angle_publ_flag
C2 Ni1 Ni2 45.40(5) . . ?
C2 Ni1 C31 106.22(7) . . ?
C2 Ni1 C13 149.02(8) . . ?
C2 Ni1 Li5 56.16(9) . . ?
C2 Ni1 Li2 122.85(10) . . ?
C2 Ni1 Li3 92.70(10) . . ?
C2 Ni1 Li1 62.17(10) . . ?
C1 Ni1 Ni2 45.66(5) . . ?
C1 Ni1 C2 43.08(7) . . ?
C1 Ni1 C31 148.74(8) . . ?
C1 Ni1 C13 106.07(8) . . ?
C1 Ni1 Li5 92.96(9) . . ?
C1 Ni1 Li2 122.83(10) . . ?
C1 Ni1 Li3 55.87(10) . . ?
C1 Ni1 Li1 62.55(9) . . ?
C31 Ni1 Ni2 122.28(5) . . ?
C31 Ni1 Li5 64.81(9) . . ?
C31 Ni1 Li2 63.13(10) . . ?
C31 Ni1 Li3 151.11(10) . . ?
C31 Ni1 Li1 101.22(10) . . ?
C13 Ni1 Ni2 120.04(6) . . ?
C13 Ni1 C31 103.95(8) . . ?
C13 Ni1 Li5 148.09(10) . . ?
C13 Ni1 Li2 66.26(10) . . ?
C13 Ni1 Li3 62.73(9) . . ?
C13 Ni1 Li1 105.08(11) . . ?
Li5 Ni1 Ni2 57.98(8) . . ?
Li5 Ni1 Li3 111.87(11) . . ?
Li2 Ni1 Ni2 166.80(8) . . ?
Li2 Ni1 Li5 123.80(12) . . ?
Li2 Ni1 Li3 123.85(11) . . ?
Li2 Ni1 Li1 65.58(11) . . ?
Li3 Ni1 Ni2 58.32(8) . . ?
Li1 Ni1 Ni2 101.22(8) . . ?
Li1 Ni1 Li5 106.40(12) . . ?
Li1 Ni1 Li3 106.95(12) . . ?
C2 Ni2 Ni1 45.81(5) . . ?
C2 Ni2 C19 151.61(7) . . ?
C2 Ni2 C25 104.73(7) . . ?
C2 Ni2 C1 43.21(7) . . ?
C2 Ni2 Li5 56.10(9) . . ?
C2 Ni2 Li4 131.99(9) . . ?
C2 Ni2 Li3 92.73(9) . . ?
C19 Ni2 Ni1 119.02(5) . . ?
C19 Ni2 C25 103.52(7) . . ?
C19 Ni2 Li5 144.00(10) . . ?
C19 Ni2 Li4 62.57(9) . . ?
C19 Ni2 Li3 63.00(9) . . ?
C25 Ni2 Ni1 120.17(5) . . ?
C25 Ni2 Li5 63.04(9) . . ?
C25 Ni2 Li4 60.14(10) . . ?
C25 Ni2 Li3 150.59(10) . . ?
C1 Ni2 Ni1 45.59(5) . . ?
C1 Ni2 C19 108.40(7) . . ?
C1 Ni2 C25 147.67(8) . . ?
C1 Ni2 Li5 92.66(9) . . ?
C1 Ni2 Li4 132.79(10) . . ?
C1 Ni2 Li3 55.66(10) . . ?
Li5 Ni2 Ni1 57.69(7) . . ?
Li5 Ni2 Li3 111.29(11) . . ?
Li4 Ni2 Ni1 177.71(7) . . ?
Li4 Ni2 Li5 122.21(11) . . ?
Li4 Ni2 Li3 123.05(11) . . ?
Li3 Ni2 Ni1 57.98(7) . . ?
C49 O4 Li4 121.29(16) . . ?
C52 O4 C49 109.46(16) . . ?
C52 O4 Li4 122.39(16) . . ?
C53 O5 Li5 121.31(18) . . ?
C53 O5 C55A 103.2(4) . . ?
C56 O5 C53 122.0(6) . . ?
C56 O5 Li5 116.7(6) . . ?
C55A O5 Li5 130.6(4) . . ?
C45 O3 Li4 116.6(6) . . ?
C48 O3 C45 107.7(7) . . ?
C48 O3 Li4 127.3(7) . . ?
C37A O1 C40 108.3(5) . . ?
C37A O1 Li2 131.0(4) . . ?
C40 O1 Li2 119.6(4) . . ?
C37 O1 Li2 118.2(3) . . ?
C39A O1 Li2 123.7(4) . . ?
C39A O1 C37 114.1(5) . . ?
Ni1 C2 Li5 75.95(11) . . ?
Ni1 C2 Li1 71.23(10) . . ?
Ni2 C2 Ni1 88.79(7) . . ?
Ni2 C2 Li5 76.50(11) . . ?
Ni2 C2 Li1 141.11(13) . . ?
C1 C2 Ni1 68.19(10) . . ?
C1 C2 Ni2 68.72(10) . . ?
C1 C2 Li5 129.60(16) . . ?
C1 C2 Li1 72.89(13) . . ?
C3 C2 Ni1 136.43(13) . . ?
C3 C2 Ni2 134.74(13) . . ?
C3 C2 C1 119.25(16) . . ?
C3 C2 Li5 111.15(15) . . ?
C3 C2 Li1 71.14(14) . . ?
Li5 C2 Li1 126.85(15) . . ?
Ni2 C19 Li4 70.74(10) . . ?
Ni2 C19 Li3 71.36(9) . . ?
C24 C19 Ni2 127.55(15) . . ?
C24 C19 C20 112.76(18) . . ?
C24 C19 Li4 81.13(14) . . ?
C24 C19 Li3 109.67(15) . . ?
C20 C19 Ni2 119.68(15) . . ?
C20 C19 Li4 123.91(16) . . ?
C20 C19 Li3 89.82(16) . . ?
Li4 C19 Li3 138.41(14) . . ?
Ni2 C25 Li5 70.74(9) . . ?
Ni2 C25 Li4 72.31(10) . . ?
C30 C25 Ni2 122.68(14) . . ?
C30 C25 C26 113.96(17) . . ?
C30 C25 Li5 93.71(15) . . ?
C30 C25 Li4 97.14(15) . . ?
C26 C25 Ni2 123.35(13) . . ?
C26 C25 Li5 108.05(14) . . ?
C26 C25 Li4 100.96(14) . . ?
Li4 C25 Li5 141.49(14) . . ?
Ni1 C1 Ni2 88.75(7) . . ?
Ni1 C1 Li3 76.77(11) . . ?
Ni1 C1 Li1 71.11(10) . . ?
Ni2 C1 Li3 77.07(11) . . ?
Ni2 C1 Li1 139.73(13) . . ?
C2 C1 Ni1 68.73(10) . . ?
C2 C1 Ni2 68.07(10) . . ?
C2 C1 Li3 130.54(16) . . ?
C2 C1 Li1 72.14(13) . . ?
C6 C1 Ni1 134.85(13) . . ?
C6 C1 Ni2 136.37(14) . . ?
C6 C1 C2 119.60(16) . . ?
C6 C1 Li3 109.85(16) . . ?
C6 C1 Li1 70.67(14) . . ?
Li3 C1 Li1 128.00(15) . . ?
Ni1 C31 Li5 69.20(9) . . ?
Ni1 C31 Li2 69.93(10) . . ?
C36 C31 Ni1 123.48(14) . . ?
C36 C31 C32 113.11(17) . . ?
C36 C31 Li5 107.50(14) . . ?
C36 C31 Li2 112.46(15) . . ?
C32 C31 Ni1 123.35(14) . . ?
C32 C31 Li5 97.58(15) . . ?
C32 C31 Li2 87.43(15) . . ?
Li2 C31 Li5 133.83(14) . . ?
C44 O2 Li3 126.6(4) . . ?
C41 O2 C44 102.5(4) . . ?
C41 O2 Li3 130.3(5) . . ?
C2 C3 H3 120.2 . . ?
C2 C3 Li1 73.67(13) . . ?
C4 C3 C2 119.66(17) . . ?
C4 C3 H3 120.2 . . ?
C4 C3 Li1 70.73(15) . . ?
Li1 C3 H3 127.4 . . ?
C1 C6 H6 120.1 . . ?
C1 C6 Li1 74.26(13) . . ?
C5 C6 C1 119.72(18) . . ?
C5 C6 H6 120.1 . . ?
C5 C6 Li1 70.56(15) . . ?
Li1 C6 H6 127 . . ?
Ni1 C13 Li2 67.75(10) . . ?
Ni1 C13 Li3 71.12(10) . . ?
C14 C13 Ni1 124.87(16) . . ?
C14 C13 C18 113.3(2) . . ?
C14 C13 Li2 82.89(16) . . ?
C14 C13 Li3 102.49(17) . . ?
C18 C13 Ni1 121.85(16) . . ?
C18 C13 Li2 122.82(19) . . ?
C18 C13 Li3 98.62(19) . . ?
Li3 C13 Li2 132.50(14) . . ?
C25 C30 H30 118.3 . . ?
C29 C30 C25 123.5(2) . . ?
C29 C30 H30 118.3 . . ?
C25 C26 H26 118.4 . . ?
C27 C26 C25 123.20(19) . . ?
C27 C26 H26 118.4 . . ?
C31 C36 H36 118.1 . . ?
C35 C36 C31 123.9(2) . . ?
C35 C36 H36 118.1 . . ?
C31 C32 H32 118.2 . . ?
C31 C32 Li2 61.53(12) . . ?
C33 C32 C31 123.5(2) . . ?
C33 C32 H32 118.2 . . ?
C33 C32 Li2 123.16(18) . . ?
Li2 C32 H32 85.7 . . ?
C3 C4 H4 119.6 . . ?
C3 C4 C5 120.87(18) . . ?
C3 C4 Li1 74.53(15) . . ?
C5 C4 H4 119.6 . . ?
C5 C4 Li1 71.73(16) . . ?
Li1 C4 H4 126 . . ?
C6 C5 C4 120.89(18) . . ?
C6 C5 H5 119.6 . . ?
C6 C5 Li1 74.72(15) . . ?
C4 C5 H5 119.6 . . ?
C4 C5 Li1 72.37(15) . . ?
Li1 C5 H5 125 . . ?
C19 C24 H24 118.4 . . ?
C19 C24 Li4 66.21(13) . . ?
C23 C24 C19 123.1(2) . . ?
C23 C24 H24 118.4 . . ?
C23 C24 Li4 129.67(18) . . ?
Li4 C24 H24 75.7 . . ?
C19 C20 H20 118.1 . . ?
C21 C20 C19 123.8(2) . . ?
C21 C20 H20 118.1 . . ?
C36 C35 H35 119.7 . . ?
C34 C35 C36 120.5(2) . . ?
C34 C35 H35 119.7 . . ?
C26 C27 H27 120 . . ?
C28 C27 C26 120.1(2) . . ?
C28 C27 H27 120 . . ?
C35 C34 H34 120.8 . . ?
C35 C34 C33 118.5(2) . . ?
C33 C34 H34 120.8 . . ?
C12 C7 C8 113.1(2) . . ?
C12 C7 Li2 118.1(2) . . ?
C12 C7 Li1 112.9(2) . . ?
C8 C7 Li2 106.98(19) . . ?
C8 C7 Li1 122.5(2) . . ?
Li1 C7 Li2 79.09(15) . . ?
C30 C29 H29 120 . . ?
C28 C29 C30 120.1(2) . . ?
C28 C29 H29 120 . . ?
C32 C33 H33 119.8 . . ?
C34 C33 C32 120.5(2) . . ?
C34 C33 H33 119.8 . . ?
O4 C49 H49A 110.4 . . ?
O4 C49 H49B 110.4 . . ?
O4 C49 C50 106.43(18) . . ?
H49A C49 H49B 108.6 . . ?
C50 C49 H49A 110.4 . . ?
C50 C49 H49B 110.4 . . ?
C13 C14 H14 118.6 . . ?
C13 C14 C15 122.8(2) . . ?
C13 C14 Li2 66.44(14) . . ?
C15 C14 H14 118.6 . . ?
C15 C14 Li2 127.1(2) . . ?
Li2 C14 H14 77.7 . . ?
O4 C52 H52A 110.8 . . ?
O4 C52 H52B 110.8 . . ?
O4 C52 C51 104.66(18) . . ?
H52A C52 H52B 108.9 . . ?
C51 C52 H52A 110.8 . . ?
C51 C52 H52B 110.8 . . ?
C27 C28 H28 120.4 . . ?
C29 C28 C27 119.21(19) . . ?
C29 C28 H28 120.4 . . ?
C7 C12 H12 118.2 . . ?
C11 C12 C7 123.6(3) . . ?
C11 C12 H12 118.2 . . ?
C24 C23 H23 119.7 . . ?
C22 C23 C24 120.6(2) . . ?
C22 C23 H23 119.7 . . ?
C52 C51 H51A 111.3 . . ?
C52 C51 H51B 111.3 . . ?
H51A C51 H51B 109.2 . . ?
C50 C51 C52 102.25(19) . . ?
C50 C51 H51A 111.3 . . ?
C50 C51 H51B 111.3 . . ?
C7 C8 H8 117.9 . . ?
C9 C8 C7 124.1(2) . . ?
C9 C8 H8 117.9 . . ?
C49 C50 C51 102.6(2) . . ?
C49 C50 H50A 111.3 . . ?
C49 C50 H50B 111.3 . . ?
C51 C50 H50A 111.3 . . ?
C51 C50 H50B 111.3 . . ?
H50A C50 H50B 109.2 . . ?
C23 C22 H22 120.7 . . ?
C21 C22 C23 118.7(2) . . ?
C21 C22 H22 120.7 . . ?
C20 C21 H21 119.5 . . ?
C22 C21 C20 121.0(2) . . ?
C22 C21 H21 119.5 . . ?
C13 C18 H18 118 . . ?
C17 C18 C13 123.9(3) . . ?
C17 C18 H18 118 . . ?
C14 C15 H15 119.7 . . ?
C16 C15 C14 120.6(3) . . ?
C16 C15 H15 119.7 . . ?
O5 C53 H53C 106.4 . . ?
O5 C53 H53D 106.4 . . ?
O5 C53 H53A 112.8 . . ?
O5 C53 H53B 112.8 . . ?
O5 C53 C54A 123.7(4) . . ?
O5 C53 C54 94.8(4) . . ?
H53C C53 H53D 106.5 . . ?
H53A C53 H53B 110.2 . . ?
C54A C53 H53C 106.4 . . ?
C54A C53 H53D 106.4 . . ?
C54 C53 H53A 112.8 . . ?
C54 C53 H53B 112.8 . . ?
C8 C9 H9 120 . . ?
C10 C9 C8 120.0(3) . . ?
C10 C9 H9 120 . . ?
C15 C16 H16 120.6 . . ?
C17 C16 C15 118.7(2) . . ?
C17 C16 H16 120.6 . . ?
C12 C11 H11 120.1 . . ?
C10 C11 C12 119.9(3) . . ?
C10 C11 H11 120.1 . . ?
C9 C10 C11 119.3(3) . . ?
C9 C10 H10 120.3 . . ?
C11 C10 H10 120.3 . . ?
O3 C45 H45A 110.5 . . ?
O3 C45 H45B 110.5 . . ?
H45A C45 H45B 108.7 . . ?
H45C C45 H45D 107.5 . . ?
C46 C45 O3 106.2(5) . . ?
C46 C45 H45A 110.5 . . ?
C46 C45 H45B 110.5 . . ?
C46A C45 H45C 108.4 . . ?
C46A C45 H45D 108.4 . . ?
O3A C45 H45C 108.4 . . ?
O3A C45 H45D 108.4 . . ?
O3A C45 C46A 115.5(14) . . ?
C18 C17 H17 119.7 . . ?
C16 C17 C18 120.6(3) . . ?
C16 C17 H17 119.7 . . ?
O3 C48 H48A 110.2 . . ?
O3 C48 H48B 110.2 . . ?
O3 C48 C47 107.7(6) . . ?
H48A C48 H48B 108.5 . . ?
C47 C48 H48A 110.2 . . ?
C47 C48 H48B 110.2 . . ?
O2 C44 H44A 111.2 . . ?
O2 C44 H44B 111.2 . . ?
O2 C44 C43 103.0(6) . . ?
H44A C44 H44B 109.1 . . ?
C43 C44 H44A 111.2 . . ?
C43 C44 H44B 111.2 . . ?
C44 C43 H43D 109.6 . . ?
C44 C43 H43E 109.6 . . ?
H43D C43 H43E 108.1 . . ?
H43A C43 H43B 109.5 . . ?
H43A C43 H43C 109.5 . . ?
H43B C43 H43C 109.5 . . ?
C42 C43 C44 110.2(4) . . ?
C42 C43 H43D 109.6 . . ?
C42 C43 H43E 109.6 . . ?
C44A C43 H43A 109.5 . . ?
C44A C43 H43B 109.5 . . ?
C44A C43 H43C 109.5 . . ?
O5 C56 H56A 111.6 . . ?
O5 C56 H56B 111.6 . . ?
O5 C56 C55 101.1(9) . . ?
H56A C56 H56B 109.4 . . ?
C55 C56 H56A 111.6 . . ?
C55 C56 H56B 111.6 . . ?
C48 C47 H47A 111.3 . . ?
C48 C47 H47B 111.3 . . ?
C48 C47 C46 102.1(4) . . ?
H47A C47 H47B 109.2 . . ?
C46 C47 H47A 111.3 . . ?
C46 C47 H47B 111.3 . . ?
C43 C42 H42A 111 . . ?
C43 C42 H42B 111 . . ?
C43 C42 C41 103.9(4) . . ?
H42A C42 H42B 109 . . ?
C41 C42 H42A 111 . . ?
C41 C42 H42B 111 . . ?
O1 C37A H37A 108.6 . . ?
O1 C37A H37B 108.6 . . ?
O1 C37A C38A 114.5(7) . . ?
H37A C37A H37B 107.6 . . ?
C38A C37A H37A 108.6 . . ?
C38A C37A H37B 108.6 . . ?
C45 C46 C47 104.6(4) . . ?
C45 C46 H46A 110.8 . . ?
C45 C46 H46B 110.8 . . ?
C47 C46 H46A 110.8 . . ?
C47 C46 H46B 110.8 . . ?
H46A C46 H46B 108.9 . . ?
O1 C40 H40A 109.7 . . ?
O1 C40 H40B 109.7 . . ?
H40A C40 H40B 108.2 . . ?
C40A C40 O1 110.0(9) . . ?
C40A C40 H40A 109.7 . . ?
C40A C40 H40B 109.7 . . ?
Ni1 Li5 Ni2 64.32(8) . . ?
O5 Li5 Ni1 147.55(18) . . ?
O5 Li5 Ni2 147.45(17) . . ?
O5 Li5 C2 147.7(2) . . ?
O5 Li5 C25 101.23(15) . . ?
O5 Li5 C31 101.57(15) . . ?
C2 Li5 Ni1 47.89(8) . . ?
C2 Li5 Ni2 47.40(8) . . ?
C2 Li5 C25 84.03(13) . . ?
C2 Li5 C31 84.29(12) . . ?
C25 Li5 Ni1 110.10(13) . . ?
C25 Li5 Ni2 46.22(7) . . ?
C25 Li5 C31 153.13(17) . . ?
C31 Li5 Ni1 45.99(7) . . ?
C31 Li5 Ni2 109.92(13) . . ?
C53 C54A H54A 109.5 . . ?
C53 C54A H54B 109.5 . . ?
C53 C54A H54C 109.5 . . ?
H54A C54A H54B 109.5 . . ?
H54A C54A H54C 109.5 . . ?
H54B C54A H54C 109.5 . . ?
Ni2 Li4 C24 72.57(10) . . ?
O4 Li4 Ni2 148.09(17) . . ?
O4 Li4 O3 104.1(3) . . ?
O4 Li4 C19 115.78(16) . . ?
O4 Li4 C25 112.05(17) . . ?
O4 Li4 C24 105.25(16) . . ?
O3 Li4 Ni2 107.4(3) . . ?
O3 Li4 C19 125.1(3) . . ?
O3 Li4 C25 116.9(3) . . ?
O3 Li4 C24 103.1(3) . . ?
C19 Li4 Ni2 46.69(7) . . ?
C19 Li4 C24 32.66(8) . . ?
C25 Li4 Ni2 47.54(8) . . ?
C25 Li4 C19 81.94(12) . . ?
C25 Li4 C24 114.24(14) . . ?
O3A Li4 Ni2 104.3(9) . . ?
O3A Li4 O4 107.3(9) . . ?
O3A Li4 C19 122.4(8) . . ?
O3A Li4 C25 115.5(8) . . ?
O3A Li4 C24 101.5(6) . . ?
Ni1 Li2 C32 69.02(10) . . ?
Ni1 Li2 C14 69.49(10) . . ?
Ni1 Li2 Li1 57.54(10) . . ?
O1 Li2 Ni1 145.56(19) . . ?
O1 Li2 C31 114.05(18) . . ?
O1 Li2 C13 109.27(18) . . ?
O1 Li2 C32 109.42(17) . . ?
O1 Li2 C7 108.22(17) . . ?
O1 Li2 C14 99.81(17) . . ?
O1 Li2 Li1 156.5(2) . . ?
C31 Li2 Ni1 46.94(8) . . ?
C31 Li2 C13 78.33(12) . . ?
C31 Li2 C32 31.04(8) . . ?
C31 Li2 C14 108.72(14) . . ?
C31 Li2 Li1 85.58(14) . . ?
C13 Li2 Ni1 45.99(8) . . ?
C13 Li2 C32 108.46(14) . . ?
C13 Li2 C14 30.68(8) . . ?
C13 Li2 Li1 86.43(14) . . ?
C32 Li2 Li1 80.40(14) . . ?
C7 Li2 Ni1 106.06(15) . . ?
C7 Li2 C31 121.07(18) . . ?
C7 Li2 C13 123.25(17) . . ?
C7 Li2 C32 97.15(15) . . ?
C7 Li2 C14 102.17(16) . . ?
C7 Li2 Li1 48.52(11) . . ?
C14 Li2 C32 137.60(15) . . ?
C14 Li2 Li1 84.77(14) . . ?
Ni1 Li3 Ni2 63.71(7) . . ?
Ni1 Li3 C44A 147.6(3) . . ?
Ni2 Li3 C44A 126.6(3) . . ?
C19 Li3 Ni1 107.83(12) . . ?
C19 Li3 Ni2 45.64(7) . . ?
C19 Li3 C44A 93.8(3) . . ?
C1 Li3 Ni1 47.35(8) . . ?
C1 Li3 Ni2 47.27(8) . . ?
C1 Li3 C19 86.20(13) . . ?
C1 Li3 C13 85.15(13) . . ?
C1 Li3 C44A 112.9(3) . . ?
O2 Li3 Ni1 146.3(3) . . ?
O2 Li3 Ni2 138.7(3) . . ?
O2 Li3 C19 102.3(2) . . ?
O2 Li3 C1 122.0(3) . . ?
O2 Li3 C13 109.0(2) . . ?
C13 Li3 Ni1 46.15(7) . . ?
C13 Li3 Ni2 109.07(13) . . ?
C13 Li3 C19 147.32(17) . . ?
C13 Li3 C44A 118.5(3) . . ?
O2A Li3 Ni1 150.9(3) . . ?
O2A Li3 Ni2 145.1(3) . . ?
O2A Li3 C19 101.2(3) . . ?
O2A Li3 C1 139.5(3) . . ?
O2A Li3 C13 105.8(3) . . ?
O2A Li3 C44A 27.8(3) . . ?
O2 C41 C42 102.8(5) . . ?
O2 C41 H41A 111.2 . . ?
O2 C41 H41B 111.2 . . ?
C42 C41 H41A 111.2 . . ?
C42 C41 H41B 111.2 . . ?
H41A C41 H41B 109.1 . . ?
Ni1 Li1 Li2 56.88(11) . . ?
C2 Li1 Ni1 46.60(8) . . ?
C2 Li1 C1 34.97(8) . . ?
C2 Li1 Li2 100.38(15) . . ?
C1 Li1 Ni1 46.34(8) . . ?
C1 Li1 Li2 99.91(15) . . ?
C3 Li1 Ni1 79.96(11) . . ?
C3 Li1 C2 35.19(8) . . ?
C3 Li1 C1 62.84(11) . . ?
C3 Li1 Li2 124.33(17) . . ?
C6 Li1 Ni1 79.23(12) . . ?
C6 Li1 C2 63.11(10) . . ?
C6 Li1 C1 35.07(8) . . ?
C6 Li1 C3 74.43(12) . . ?
C6 Li1 Li2 122.51(18) . . ?
C4 Li1 Ni1 109.02(14) . . ?
C4 Li1 C2 62.70(11) . . ?
C4 Li1 C1 73.81(12) . . ?
C4 Li1 C3 34.74(9) . . ?
C4 Li1 C6 63.23(12) . . ?
C4 Li1 Li2 158.86(19) . . ?
C5 Li1 Ni1 108.71(14) . . ?
C5 Li1 C2 74.28(12) . . ?
C5 Li1 C1 62.51(11) . . ?
C5 Li1 C3 63.40(12) . . ?
C5 Li1 C6 34.71(9) . . ?
C5 Li1 C4 35.90(10) . . ?
C5 Li1 Li2 156.8(2) . . ?
C7 Li1 Ni1 109.26(16) . . ?
C7 Li1 C2 148.4(2) . . ?
C7 Li1 C1 148.0(2) . . ?
C7 Li1 C3 143.0(2) . . ?
C7 Li1 C6 141.7(2) . . ?
C7 Li1 C4 137.89(19) . . ?
C7 Li1 C5 137.19(19) . . ?
C7 Li1 Li2 52.39(12) . . ?
H56C C56A H56D 109.5 . . ?
H56C C56A H56E 109.5 . . ?
H56D C56A H56E 109.5 . . ?
C55A C56A H56C 109.5 . . ?
C55A C56A H56D 109.5 . . ?
C55A C56A H56E 109.5 . . ?
C56 C55 H55A 109.9 . . ?
C56 C55 H55B 109.9 . . ?
H55A C55 H55B 108.3 . . ?
C54 C55 C56 108.8(7) . . ?
C54 C55 H55A 109.9 . . ?
C54 C55 H55B 109.9 . . ?
H41C C41A H41D 107.5 . . ?
C42A C41A H41C 108.5 . . ?
C42A C41A H41D 108.5 . . ?
O2A C41A H41C 108.5 . . ?
O2A C41A H41D 108.5 . . ?
O2A C41A C42A 115.1(7) . . ?
C37A C38A H38A 109.5 . . ?
C37A C38A H38B 109.5 . . ?
C37A C38A H38C 109.5 . . ?
H38A C38A H38B 109.5 . . ?
H38A C38A H38C 109.5 . . ?
H38B C38A H38C 109.5 . . ?
H39A C39 H39B 108.6 . . ?
C38 C39 H39A 110.4 . . ?
C38 C39 H39B 110.4 . . ?
C38 C39 C39A 106.5(6) . . ?
C39A C39 H39A 110.4 . . ?
C39A C39 H39B 110.4 . . ?
O1 C37 H37C 111.1 . . ?
O1 C37 H37D 111.1 . . ?
H37C C37 H37D 109 . . ?
C38 C37 O1 103.4(6) . . ?
C38 C37 H37C 111.1 . . ?
C38 C37 H37D 111.1 . . ?
C41A C42A H42C 109.5 . . ?
C41A C42A H42D 109.5 . . ?
C41A C42A H42E 109.5 . . ?
H42C C42A H42D 109.5 . . ?
H42C C42A H42E 109.5 . . ?
H42D C42A H42E 109.5 . . ?
C40 C40A H40C 109.5 . . ?
C40 C40A H40D 109.5 . . ?
C40 C40A H40E 109.5 . . ?
H40C C40A H40D 109.5 . . ?
H40C C40A H40E 109.5 . . ?
H40D C40A H40E 109.5 . . ?
C53 C54 H54D 110 . . ?
C53 C54 H54E 110 . . ?
C55 C54 C53 108.6(5) . . ?
C55 C54 H54D 110 . . ?
C55 C54 H54E 110 . . ?
H54D C54 H54E 108.4 . . ?
C45 C46A H46C 111.1 . . ?
C45 C46A H46D 111.1 . . ?
C45 C46A C47A 103.4(12) . . ?
H46C C46A H46D 109 . . ?
C47A C46A H46C 111.1 . . ?
C47A C46A H46D 111.1 . . ?
C46A C47A H47C 109.5 . . ?
C46A C47A H47D 109.5 . . ?
C46A C47A C48A 110.5(15) . . ?
H47C C47A H47D 108.1 . . ?
C48A C47A H47C 109.5 . . ?
C48A C47A H47D 109.5 . . ?
C47A C48A H48C 111.3 . . ?
C47A C48A H48D 111.3 . . ?
C47A C48A O3A 102.6(18) . . ?
H48C C48A H48D 109.2 . . ?
O3A C48A H48C 111.3 . . ?
O3A C48A H48D 111.3 . . ?
C45 O3A Li4 124.3(19) . . ?
C45 O3A C48A 107(2) . . ?
C48A O3A Li4 128(2) . . ?
C39 C38 H38D 109.9 . . ?
C39 C38 H38E 109.9 . . ?
C37 C38 C39 109.0(7) . . ?
C37 C38 H38D 109.9 . . ?
C37 C38 H38E 109.9 . . ?
H38D C38 H38E 108.3 . . ?
C41A O2A Li3 136.2(6) . . ?
C44A O2A Li3 108.0(7) . . ?
C44A O2A C41A 115.7(8) . . ?
C43 C44A H44C 104.4 . . ?
C43 C44A H44D 104.4 . . ?
O2A C44A C43 131.4(10) . . ?
O2A C44A H44C 104.4 . . ?
O2A C44A H44D 104.4 . . ?
H44C C44A H44D 105.6 . . ?
O5 C55A H55C 109.3 . . ?
O5 C55A H55D 109.3 . . ?
C56A C55A O5 111.6(7) . . ?
C56A C55A H55C 109.3 . . ?
C56A C55A H55D 109.3 . . ?
H55C C55A H55D 108 . . ?
O1 C39A C39 105.2(7) . . ?
O1 C39A H39C 110.7 . . ?
O1 C39A H39D 110.7 . . ?
C39 C39A H39C 110.7 . . ?
C39 C39A H39D 110.7 . . ?
H39C C39A H39D 108.8 . . ?

loop_
_geom_bond_atom_site_label_1
_geom_bond_atom_site_label_2
_geom_bond_distance
_geom_bond_site_symmetry_2
_geom_bond_publ_flag
Ni1 Ni2 2.7308(4) . ?
Ni1 C2 1.9584(18) . ?
Ni1 C1 1.9512(18) . ?
Ni1 C31 1.9702(18) . ?
Ni1 C13 1.9683(19) . ?
Ni1 Li5 2.561(3) . ?
Ni1 Li2 2.533(3) . ?
Ni1 Li3 2.582(3) . ?
Ni1 Li1 2.552(4) . ?
Ni2 C2 1.9450(17) . ?
Ni2 C19 1.9558(18) . ?
Ni2 C25 1.9649(18) . ?
Ni2 C1 1.9537(17) . ?
Ni2 Li5 2.569(3) . ?
Ni2 Li4 2.538(3) . ?
Ni2 Li3 2.592(3) . ?
O4 C49 1.446(3) . ?
O4 C52 1.443(3) . ?
O4 Li4 1.926(3) . ?
O5 C53 1.426(3) . ?
O5 C56 1.370(14) . ?
O5 Li5 1.939(3) . ?
O5 C55A 1.463(9) . ?
O3 C45 1.452(11) . ?
O3 C48 1.407(10) . ?
O3 Li4 1.970(10) . ?
O1 C37A 1.388(8) . ?
O1 C40 1.566(9) . ?
O1 Li2 1.911(4) . ?
O1 C37 1.464(7) . ?
O1 C39A 1.337(8) . ?
C2 C1 1.436(2) . ?
C2 C3 1.431(3) . ?
C2 Li5 2.193(4) . ?
C2 Li1 2.384(4) . ?
C19 C24 1.407(3) . ?
C19 C20 1.412(3) . ?
C19 Li4 2.386(4) . ?
C19 Li3 2.437(4) . ?
C25 C30 1.412(3) . ?
C25 C26 1.413(3) . ?
C25 Li5 2.426(4) . ?
C25 Li4 2.310(4) . ?
C1 C6 1.429(3) . ?
C1 Li3 2.196(4) . ?
C1 Li1 2.394(4) . ?
C31 C36 1.409(3) . ?
C31 C32 1.411(3) . ?
C31 Li5 2.479(4) . ?
C31 Li2 2.406(4) . ?
O2 C44 1.443(7) . ?
O2 Li3 1.890(5) . ?
O2 C41 1.424(6) . ?
C3 H3 0.95 . ?
C3 C4 1.390(3) . ?
C3 Li1 2.351(4) . ?
C6 H6 0.95 . ?
C6 C5 1.385(3) . ?
C6 Li1 2.347(4) . ?
C13 C14 1.394(3) . ?
C13 C18 1.408(3) . ?
C13 Li2 2.505(4) . ?
C13 Li3 2.426(4) . ?
C30 H30 0.95 . ?
C30 C29 1.388(3) . ?
C26 H26 0.95 . ?
C26 C27 1.392(3) . ?
C36 H36 0.95 . ?
C36 C35 1.387(3) . ?
C32 H32 0.95 . ?
C32 C33 1.391(3) . ?
C32 Li2 2.734(4) . ?
C4 H4 0.95 . ?
C4 C5 1.417(3) . ?
C4 Li1 2.302(4) . ?
C5 H5 0.95 . ?
C5 Li1 2.294(4) . ?
C24 H24 0.95 . ?
C24 C23 1.402(3) . ?
C24 Li4 2.576(4) . ?
C20 H20 0.95 . ?
C20 C21 1.387(3) . ?
C35 H35 0.95 . ?
C35 C34 1.374(3) . ?
C27 H27 0.95 . ?
C27 C28 1.384(3) . ?
C34 H34 0.95 . ?
C34 C33 1.379(3) . ?
C7 C12 1.393(3) . ?
C7 C8 1.404(3) . ?
C7 Li2 2.222(4) . ?
C7 Li1 2.101(4) . ?
C29 H29 0.95 . ?
C29 C28 1.381(4) . ?
C33 H33 0.95 . ?
C49 H49A 0.99 . ?
C49 H49B 0.99 . ?
C49 C50 1.507(3) . ?
C14 H14 0.95 . ?
C14 C15 1.411(3) . ?
C14 Li2 2.712(4) . ?
C52 H52A 0.99 . ?
C52 H52B 0.99 . ?
C52 C51 1.519(3) . ?
C28 H28 0.95 . ?
C12 H12 0.95 . ?
C12 C11 1.388(4) . ?
C23 H23 0.95 . ?
C23 C22 1.369(4) . ?
C51 H51A 0.99 . ?
C51 H51B 0.99 . ?
C51 C50 1.511(4) . ?
C8 H8 0.95 . ?
C8 C9 1.377(3) . ?
C50 H50A 0.99 . ?
C50 H50B 0.99 . ?
C22 H22 0.95 . ?
C22 C21 1.350(5) . ?
C21 H21 0.95 . ?
C18 H18 0.95 . ?
C18 C17 1.390(4) . ?
C15 H15 0.95 . ?
C15 C16 1.367(5) . ?
C53 H53C 0.99 . ?
C53 H53D 0.99 . ?
C53 H53A 0.99 . ?
C53 H53B 0.99 . ?
C53 C54A 1.439(6) . ?
C53 C54 1.604(7) . ?
C9 H9 0.95 . ?
C9 C10 1.357(5) . ?
C16 H16 0.95 . ?
C16 C17 1.353(5) . ?
C11 H11 0.95 . ?
C11 C10 1.369(5) . ?
C10 H10 0.95 . ?
C45 H45A 0.99 . ?
C45 H45B 0.99 . ?
C45 H45C 0.99 . ?
C45 H45D 0.99 . ?
C45 C46 1.449(5) . ?
C45 C46A 1.414(13) . ?
C45 O3A 1.39(3) . ?
C17 H17 0.95 . ?
C48 H48A 0.99 . ?
C48 H48B 0.99 . ?
C48 C47 1.468(7) . ?
C44 H44A 0.99 . ?
C44 H44B 0.99 . ?
C44 C43 1.484(8) . ?
C43 H43D 0.99 . ?
C43 H43E 0.99 . ?
C43 H43A 0.98 . ?
C43 H43B 0.98 . ?
C43 H43C 0.98 . ?
C43 C42 1.342(7) . ?
C43 C44A 1.580(12) . ?
C56 H56A 0.99 . ?
C56 H56B 0.99 . ?
C56 C55 1.482(15) . ?
C47 H47A 0.99 . ?
C47 H47B 0.99 . ?
C47 C46 1.482(7) . ?
C42 H42A 0.99 . ?
C42 H42B 0.99 . ?
C42 C41 1.523(7) . ?
C37A H37A 0.99 . ?
C37A H37B 0.99 . ?
C37A C38A 1.511(15) . ?
C46 H46A 0.99 . ?
C46 H46B 0.99 . ?
C40 H40A 0.99 . ?
C40 H40B 0.99 . ?
C40 C40A 1.525(17) . ?
C54A H54A 0.98 . ?
C54A H54B 0.98 . ?
C54A H54C 0.98 . ?
Li4 O3A 1.91(3) . ?
Li2 Li1 2.754(5) . ?
Li3 O2A 1.993(7) . ?
Li3 C44A 2.718(15) . ?
C41 H41A 0.99 . ?
C41 H41B 0.99 . ?
C56A H56C 0.98 . ?
C56A H56D 0.98 . ?
C56A H56E 0.98 . ?
C56A C55A 1.423(12) . ?
C55 H55A 0.99 . ?
C55 H55B 0.99 . ?
C55 C54 1.455(13) . ?
C41A H41C 0.99 . ?
C41A H41D 0.99 . ?
C41A C42A 1.476(12) . ?
C41A O2A 1.369(10) . ?
C38A H38A 0.98 . ?
C38A H38B 0.98 . ?
C38A H38C 0.98 . ?
C39 H39A 0.99 . ?
C39 H39B 0.99 . ?
C39 C38 1.464(13) . ?
C39 C39A 1.464(11) . ?
C37 H37C 0.99 . ?
C37 H37D 0.99 . ?
C37 C38 1.409(9) . ?
C42A H42C 0.98 . ?
C42A H42D 0.98 . ?
C42A H42E 0.98 . ?
C40A H40C 0.98 . ?
C40A H40D 0.98 . ?
C40A H40E 0.98 . ?
C54 H54D 0.99 . ?
C54 H54E 0.99 . ?
C46A H46C 0.99 . ?
C46A H46D 0.99 . ?
C46A C47A 1.49(3) . ?
C47A H47C 0.99 . ?
C47A H47D 0.99 . ?
C47A C48A 1.50(3) . ?
C48A H48C 0.99 . ?
C48A H48D 0.99 . ?
C48A O3A 1.53(3) . ?
C38 H38D 0.99 . ?
C38 H38E 0.99 . ?
O2A C44A 1.331(13) . ?
C44A H44C 0.99 . ?
C44A H44D 0.99 . ?
C55A H55C 0.99 . ?
C55A H55D 0.99 . ?
C39A H39C 0.99 . ?
C39A H39D 0.99 . ?

loop_
_geom_torsion_atom_site_label_1
_geom_torsion_atom_site_label_2
_geom_torsion_atom_site_label_3
_geom_torsion_atom_site_label_4
_geom_torsion
_geom_torsion_site_symmetry_1
_geom_torsion_site_symmetry_2
_geom_torsion_site_symmetry_3
_geom_torsion_site_symmetry_4
_geom_torsion_publ_flag
Ni1 C2 C1 Ni2 -97.55(6) . . . . ?
Ni1 C2 C1 C6 130.48(17) . . . . ?
Ni1 C2 C1 Li3 -48.99(17) . . . . ?
Ni1 C2 C1 Li1 76.14(10) . . . . ?
Ni1 C2 C3 C4 -87.3(2) . . . . ?
Ni1 C2 C3 Li1 -31.53(19) . . . . ?
Ni1 C1 C6 C5 89.6(2) . . . . ?
Ni1 C1 C6 Li1 33.6(2) . . . . ?
Ni1 C31 C36 C35 -178.35(16) . . . . ?
Ni1 C31 C32 C33 176.63(18) . . . . ?
Ni1 C31 C32 Li2 63.85(14) . . . . ?
Ni1 C13 C14 C15 -176.7(2) . . . . ?
Ni1 C13 C14 Li2 -56.50(16) . . . . ?
Ni1 C13 C18 C17 178.1(3) . . . . ?
Ni2 C2 C1 Ni1 97.55(6) . . . . ?
Ni2 C2 C1 C6 -131.97(17) . . . . ?
Ni2 C2 C1 Li3 48.56(17) . . . . ?
Ni2 C2 C1 Li1 173.69(12) . . . . ?
Ni2 C2 C3 C4 89.3(2) . . . . ?
Ni2 C2 C3 Li1 145.03(19) . . . . ?
Ni2 C19 C24 C23 -179.70(17) . . . . ?
Ni2 C19 C24 Li4 57.25(15) . . . . ?
Ni2 C19 C20 C21 178.6(2) . . . . ?
Ni2 C25 C30 C29 -179.30(17) . . . . ?
Ni2 C25 C26 C27 179.46(15) . . . . ?
Ni2 C1 C6 C5 -87.5(2) . . . . ?
Ni2 C1 C6 Li1 -143.5(2) . . . . ?
O4 C49 C50 C51 27.3(2) . . . . ?
O4 C52 C51 C50 34.5(3) . . . . ?
O5 C53 C54 C55 11.4(6) . . . . ?
O5 C56 C55 C54 -11.9(9) . . . . ?
O3 C45 C46 C47 26.6(7) . . . . ?
O3 C48 C47 C46 29.5(8) . . . . ?
O1 C37 C38 C39 -3.3(12) . . . . ?
C2 C1 C6 C5 1.0(3) . . . . ?
C2 C1 C6 Li1 -55.03(18) . . . . ?
C2 C3 C4 C5 0.2(3) . . . . ?
C2 C3 C4 Li1 57.19(18) . . . . ?
C19 C24 C23 C22 1.4(4) . . . . ?
C19 C20 C21 C22 0.9(4) . . . . ?
C25 C30 C29 C28 0.2(4) . . . . ?
C25 C26 C27 C28 -0.5(3) . . . . ?
C1 C2 C3 C4 1.0(3) . . . . ?
C1 C2 C3 Li1 56.80(17) . . . . ?
C1 C6 C5 C4 0.2(3) . . . . ?
C1 C6 C5 Li1 -57.82(19) . . . . ?
C31 C36 C35 C34 2.1(3) . . . . ?
C31 C32 C33 C34 1.3(4) . . . . ?
O2 C44 C43 C42 -15.7(6) . . . . ?
C3 C2 C1 Ni1 -132.09(16) . . . . ?
C3 C2 C1 Ni2 130.36(16) . . . . ?
C3 C2 C1 C6 -1.6(2) . . . . ?
C3 C2 C1 Li3 178.92(17) . . . . ?
C3 C2 C1 Li1 -55.94(17) . . . . ?
C3 C4 C5 C6 -0.8(3) . . . . ?
C3 C4 C5 Li1 58.4(2) . . . . ?
C13 C14 C15 C16 -2.4(4) . . . . ?
C13 C18 C17 C16 -0.6(5) . . . . ?
C30 C25 C26 C27 0.5(3) . . . . ?
C30 C29 C28 C27 -0.1(4) . . . . ?
C26 C25 C30 C29 -0.4(3) . . . . ?
C26 C27 C28 C29 0.3(3) . . . . ?
C36 C31 C32 C33 -0.6(3) . . . . ?
C36 C31 C32 Li2 -113.36(18) . . . . ?
C36 C35 C34 C33 -1.3(3) . . . . ?
C32 C31 C36 C35 -1.1(3) . . . . ?
C24 C19 C20 C21 -1.0(3) . . . . ?
C24 C23 C22 C21 -1.5(4) . . . . ?
C20 C19 C24 C23 -0.1(3) . . . . ?
C20 C19 C24 Li4 -123.15(18) . . . . ?
C35 C34 C33 C32 -0.4(4) . . . . ?
C7 C12 C11 C10 0.1(5) . . . . ?
C7 C8 C9 C10 -0.3(5) . . . . ?
C49 O4 C52 C51 -18.1(3) . . . . ?
C14 C13 C18 C17 -1.1(4) . . . . ?
C14 C15 C16 C17 0.5(5) . . . . ?
C52 O4 C49 C50 -5.8(2) . . . . ?
C52 C51 C50 C49 -37.3(2) . . . . ?
C12 C7 C8 C9 0.4(4) . . . . ?
C12 C11 C10 C9 0.1(6) . . . . ?
C23 C22 C21 C20 0.4(4) . . . . ?
C8 C7 C12 C11 -0.3(4) . . . . ?
C8 C9 C10 C11 0.0(6) . . . . ?
C18 C13 C14 C15 2.6(4) . . . . ?
C18 C13 C14 Li2 122.7(2) . . . . ?
C15 C16 C17 C18 0.9(5) . . . . ?
C53 O5 C56 C55 23.8(10) . . . . ?
C53 O5 C55A C56A 177.4(7) . . . . ?
C45 O3 C48 C47 -13.7(8) . . . . ?
C45 C46A C47A C48A 9(2) . . . . ?
C48 O3 C45 C46 -8.3(8) . . . . ?
C48 C47 C46 C45 -34.0(7) . . . . ?
C44 O2 Li3 Ni1 97.7(7) . . . . ?
C44 O2 Li3 Ni2 -22.1(8) . . . . ?
C44 O2 Li3 C19 -55.4(6) . . . . ?
C44 O2 Li3 C1 37.9(7) . . . . ?
C44 O2 Li3 C13 134.2(6) . . . . ?
C44 O2 C41 C42 -41.9(6) . . . . ?
C44 C43 C42 C41 -9.8(6) . . . . ?
C43 C42 C41 O2 32.4(5) . . . . ?
C56 O5 C53 C54 -22.7(8) . . . . ?
C56 C55 C54 C53 -0.1(9) . . . . ?
C37A O1 C40 C40A 77.6(10) . . . . ?
C40 O1 C37A C38A 68.9(10) . . . . ?
Li5 O5 C53 C54A 132.5(4) . . . . ?
Li5 O5 C53 C54 158.2(3) . . . . ?
Li5 O5 C56 C55 -157.0(5) . . . . ?
Li5 O5 C55A C56A -27.8(12) . . . . ?
Li5 C2 C1 Ni1 47.90(17) . . . . ?
Li5 C2 C1 Ni2 -49.65(17) . . . . ?
Li5 C2 C1 C6 178.38(17) . . . . ?
Li5 C2 C1 Li3 -1.1(3) . . . . ?
Li5 C2 C1 Li1 124.0(2) . . . . ?
Li5 C2 C3 C4 -178.96(17) . . . . ?
Li5 C2 C3 Li1 -123.19(16) . . . . ?
Li5 C25 C30 C29 111.3(2) . . . . ?
Li5 C25 C26 C27 -102.1(2) . . . . ?
Li5 C31 C36 C35 105.4(2) . . . . ?
Li5 C31 C32 C33 -113.3(2) . . . . ?
Li5 C31 C32 Li2 133.89(14) . . . . ?
Li4 O4 C49 C50 145.8(2) . . . . ?
Li4 O4 C52 C51 -169.4(2) . . . . ?
Li4 O3 C45 C46 142.3(6) . . . . ?
Li4 O3 C48 C47 -160.2(7) . . . . ?
Li4 C19 C24 C23 123.1(2) . . . . ?
Li4 C19 C20 C21 -95.6(3) . . . . ?
Li4 C25 C30 C29 -105.8(2) . . . . ?
Li4 C25 C26 C27 103.5(2) . . . . ?
Li4 C24 C23 C22 86.5(3) . . . . ?
Li2 O1 C37A C38A -98.8(9) . . . . ?
Li2 O1 C40 C40A -113.0(8) . . . . ?
Li2 O1 C37 C38 -164.3(7) . . . . ?
Li2 O1 C39A C39 169.4(6) . . . . ?
Li2 C31 C36 C35 -98.2(2) . . . . ?
Li2 C31 C32 C33 112.8(2) . . . . ?
Li2 C13 C14 C15 -120.2(3) . . . . ?
Li2 C13 C18 C17 95.6(3) . . . . ?
Li2 C32 C33 C34 76.8(3) . . . . ?
Li2 C7 C12 C11 125.6(3) . . . . ?
Li2 C7 C8 C9 -131.2(3) . . . . ?
Li2 C14 C15 C16 -86.2(3) . . . . ?
Li3 C19 C24 C23 -98.5(2) . . . . ?
Li3 C19 C24 Li4 138.43(16) . . . . ?
Li3 C19 C20 C21 110.3(2) . . . . ?
Li3 C1 C6 C5 -179.44(18) . . . . ?
Li3 C1 C6 Li1 124.54(16) . . . . ?
Li3 O2 C44 C43 -135.9(5) . . . . ?
Li3 O2 C41 C42 129.4(5) . . . . ?
Li3 C13 C14 C15 107.8(3) . . . . ?
Li3 C13 C14 Li2 -132.04(15) . . . . ?
Li3 C13 C18 C17 -108.8(3) . . . . ?
Li3 O2A C44A C43 -116.6(13) . . . . ?
C41 O2 C44 C43 35.8(6) . . . . ?
C41 O2 Li3 Ni1 -71.6(7) . . . . ?
C41 O2 Li3 Ni2 168.6(4) . . . . ?
C41 O2 Li3 C19 135.3(5) . . . . ?
C41 O2 Li3 C1 -131.5(5) . . . . ?
C41 O2 Li3 C13 -35.2(6) . . . . ?
Li1 C2 C1 Ni1 -76.14(10) . . . . ?
Li1 C2 C1 Ni2 -173.69(12) . . . . ?
Li1 C2 C1 C6 54.34(18) . . . . ?
Li1 C2 C1 Li3 -125.1(2) . . . . ?
Li1 C2 C3 C4 -55.77(19) . . . . ?
Li1 C1 C6 C5 56.02(19) . . . . ?
Li1 C3 C4 C5 -57.0(2) . . . . ?
Li1 C6 C5 C4 58.0(2) . . . . ?
Li1 C4 C5 C6 -59.2(2) . . . . ?
Li1 C7 C12 C11 -144.8(3) . . . . ?
Li1 C7 C8 C9 141.1(3) . . . . ?
C41A O2A C44A C43 66.7(15) . . . . ?
C37 O1 C39A C39 12.3(10) . . . . ?
C42A C41A O2A Li3 -16.9(14) . . . . ?
C42A C41A O2A C44A 158.5(9) . . . . ?
C46A C45 O3A Li4 -173.7(14) . . . . ?
C46A C45 O3A C48A 1(2) . . . . ?
C46A C47A C48A O3A -8(2) . . . . ?
C47A C48A O3A C45 5(2) . . . . ?
C47A C48A O3A Li4 178.6(17) . . . . ?
O3A C45 C46A C47A -5.6(19) . . . . ?
C38 C39 C39A O1 -13.6(12) . . . . ?
C55A O5 C53 C54A -69.7(7) . . . . ?
C39A O1 C37 C38 -5.9(10) . . . . ?
C39A C39 C38 C37 10.5(14) . . . . ?

loop_
_exptl_oxdiff_crystal_face_indexfrac_h
_exptl_oxdiff_crystal_face_indexfrac_k
_exptl_oxdiff_crystal_face_indexfrac_l
_exptl_oxdiff_crystal_face_x
_exptl_oxdiff_crystal_face_y
_exptl_oxdiff_crystal_face_z
-1.0005 -0.9989 0.0011 0.136 -0.0427 0.01
1.0008 0.9984 -1.0014 -0.1337 0.0047 -0.0677
-1.0008 -0.9984 1.0014 0.1337 -0.0047 0.0677
0.0002 1.0002 0.9998 -0.0973 -0.001 0.0796
-0.0002 -1.0002 -0.9998 0.0973 0.001 -0.0796
0.0005 0.9996 -0.0005 -0.095 -0.039 0.0219
0.0007 0.9991 -1.0008 -0.0927 -0.0771 -0.0357
-0.0007 -0.9991 1.0008 0.0927 0.0771 0.0357
-0.9998 1.0009 1.0004 -0.0564 -0.0827 0.1116
0.9998 -1.0009 -1.0004 0.0564 0.0827 -0.1116
-0.9993 0.9999 -1.0002 -0.0517 -0.1588 -0.0038
-0.9996 1.0004 0.0001 -0.054 -0.1208 0.0539
0.0003 -0.0005 -1.0003 0.0023 -0.038 -0.0577
-0.0003 0.0005 1.0003 -0.0023 0.038 0.0577
0.9998 -0.0002 0.9997 -0.0433 0.1198 0.0257
-0.9998 0.0002 -0.9997 0.0433 -0.1198 -0.0257
-1 0.0007 0.0006 0.041 -0.0818 0.032
1 -0.0007 -0.0006 -0.041 0.0818 -0.032
-1.0003 0.0012 1.0009 0.0387 -0.0437 0.0897
1.0003 -0.0012 -1.0009 -0.0387 0.0437 -0.0897
2.1533 -5.4003 -12.1583 0.4524 -0.076 -0.8886
